data_4134886
loop_
_publ_author_name
'Koshino, Kota'
'Kinjo, Rei'

_publ_section_title
;
 Construction of \s-aromatic AlB2 ring via A Borane Coupling with A
 Dicoordinate Cyclic (Alkyl)(Amino)Aluminyl Anion.
;
_journal_name_full 'Journal of the American Chemical Society'
_journal_paper_doi 10.1021/jacs.0c03179
_journal_year 2020
_chemical_absolute_configuration ad
_chemical_formula_sum 'C35 H70 Al K N2 O8 Si2'
_chemical_formula_weight 769.19
_space_group_crystal_system orthorhombic
_space_group_IT_number 19
_space_group_name_Hall 'P 2ac 2ab'
_space_group_name_H-M_alt 'P 21 21 21'
_atom_sites_solution_hydrogens mixed
_atom_sites_solution_primary dual
_cell_angle_alpha 90
_cell_angle_beta 90
_cell_angle_gamma 90
_cell_formula_units_Z 8
_cell_length_a 15.8845(6)
_cell_length_b 19.0232(7)
_cell_length_c 28.7130(12)
_cell_measurement_reflns_used 9906
_cell_measurement_temperature 100.(2)
_cell_measurement_theta_max 26.3392
_cell_measurement_theta_min 2.4959
_cell_volume 8676.3(6)
_computing_cell_refinement 'SAINT V8.38A (Bruker AXS Inc., 2017)'
_computing_data_collection 'APEX3 (Bruker AXS Inc., 2018)'
_computing_data_reduction 'SAINT V8.38A (Bruker AXS Inc., 2017)'
_computing_molecular_graphics 'XP (Bruker AXS Inc., 2018)'
_computing_publication_material 'APEX3 (Bruker AXS Inc., 2018)'
_computing_structure_refinement 'SHELXL-2018/3 (Sheldrick, 2018)'
_computing_structure_solution 'XT, VERSION 2014/5'
_diffrn_ambient_temperature 100.(2)
_diffrn_detector_area_resol_mean 7.4074
_diffrn_measured_fraction_theta_full 0.996
_diffrn_measured_fraction_theta_max 0.996
_diffrn_measurement_device_type 'Photon II CPADs detector'
_diffrn_measurement_method 'phi and omega scans'
_diffrn_radiation_monochromator 'Multilayer Mirror'
_diffrn_radiation_type MoK\a
_diffrn_radiation_wavelength 0.71073
_diffrn_reflns_av_R_equivalents 0.1222
_diffrn_reflns_av_unetI/netI 0.1081
_diffrn_reflns_limit_h_max 19
_diffrn_reflns_limit_h_min -19
_diffrn_reflns_limit_k_max 23
_diffrn_reflns_limit_k_min -23
_diffrn_reflns_limit_l_max 35
_diffrn_reflns_limit_l_min -35
_diffrn_reflns_number 71538
_diffrn_reflns_theta_full 26.42
_diffrn_reflns_theta_max 26.42
_diffrn_reflns_theta_min 2.19
_diffrn_source 'Incoatec microfocus source'
_diffrn_source_type 'Bruker D8 Quest'
_exptl_absorpt_coefficient_mu 0.244
_exptl_absorpt_correction_T_max 0.99
_exptl_absorpt_correction_T_min 0.89
_exptl_absorpt_correction_type multi-scan
_exptl_absorpt_process_details
;
SADABS-2016/2 - Bruker AXS area detector scaling and absorption correction
;
_exptl_crystal_colour colourless
_exptl_crystal_density_diffrn 1.178
_exptl_crystal_density_method 'not measured'
_exptl_crystal_description plate
_exptl_crystal_F_000 3344
_exptl_crystal_size_max 0.200
_exptl_crystal_size_mid 0.140
_exptl_crystal_size_min 0.020
_refine_diff_density_max 0.432
_refine_diff_density_min -0.321
_refine_ls_abs_structure_details
;

Flack x determined using 4147 quotients [(I+)-(I-)]/[(I+)+(I-)]
(Parsons, Flack and Wagner, Acta Cryst. B69 (2013) 249-259).
;
_refine_ls_abs_structure_Flack 0.07(4)
_refine_ls_extinction_method none
_refine_ls_goodness_of_fit_ref 1.043
_refine_ls_hydrogen_treatment constr
_refine_ls_matrix_type full
_refine_ls_number_parameters 1446
_refine_ls_number_reflns 17754
_refine_ls_number_restraints 5783
_refine_ls_restrained_S_all 0.977
_refine_ls_R_factor_all 0.0980
_refine_ls_R_factor_gt 0.0691
_refine_ls_shift/su_max 0.001
_refine_ls_shift/su_mean 0.000
_refine_ls_structure_factor_coef Fsqd
_refine_ls_weighting_details 'w=1/[\s^2^(Fo^2^)+(0.0775P)^2^+3.4683P] where P=(Fo^2^+2Fc^2^)/3'
_refine_ls_weighting_scheme calc
_refine_ls_wR_factor_gt 0.1712
_refine_ls_wR_factor_ref 0.1875
_reflns_number_gt 12728
_reflns_number_total 17754
_reflns_threshold_expression 'I > 2\s(I)'
_cod_data_source_file ja0c03179_si_007.cif
_cod_data_source_block rei1435m
_cod_depositor_comments
;
The following automatic conversions were performed:

data item '_exptl_absorpt_correction_type' value 'Multi-Scan' was
changed to 'multi-scan' in accordance with the
/home/data/users/saulius/crontab/automatic-downloads/rss-feeds/ACS/lib/dictionaries/cif_core.dic
dictionary named 'cif_core.dic' version 2.4.2 last updated on
2011-04-26.

Automatic conversion script
Id: cif_fix_values 7556 2019-12-06 15:28:31Z antanas 
;
_cod_database_code 4134886

loop_
_space_group_symop_operation_xyz
'x, y, z'
'-x+1/2, -y, z+1/2'
'-x, y+1/2, -z+1/2'
'x+1/2, -y+1/2, -z'

loop_
_atom_site_type_symbol
_atom_site_label
_atom_site_fract_x
_atom_site_fract_y
_atom_site_fract_z
_atom_site_U_iso_or_equiv
_atom_site_adp_type
_atom_site_calc_flag
_atom_site_refinement_flags_adp
_atom_site_refinement_flags_occupancy
_atom_site_refinement_flags_posn
_atom_site_occupancy
_atom_site_disorder_assembly
_atom_site_disorder_group
Al Al1 0.93301(13) 0.44423(12) 0.39997(6) 0.0413(5) Uani d U . D 1.0 . .
H H1 0.990062 0.4571 0.443 0.062 Uiso d U . R 1.0 . .
C C1 0.9540(3) 0.5780(4) 0.34309(19) 0.0401(14) Uani d U . D 1.0 . .
C C2 0.8820(4) 0.6051(4) 0.3121(2) 0.0509(17) Uani d U . D 1.0 . .
H H2A 0.887987 0.585176 0.280381 0.061 Uiso calc U . R 1.0 . .
H H2B 0.827411 0.589075 0.324903 0.061 Uiso calc U . R 1.0 . .
C C3 0.8823(4) 0.6857(4) 0.3091(2) 0.0567(19) Uani d U . D 1.0 . .
H H3 0.835262 0.701514 0.288493 0.068 Uiso calc U . R 1.0 . .
C C4 0.9655(4) 0.7096(4) 0.2886(2) 0.0535(18) Uani d U . D 1.0 . .
H H4A 0.966172 0.76152 0.28589 0.064 Uiso calc U . R 1.0 . .
H H4B 0.972846 0.689413 0.257118 0.064 Uiso calc U . R 1.0 . .
C C5 1.0371(4) 0.6855(4) 0.3203(2) 0.0528(18) Uani d U . D 1.0 . .
H H5 1.092039 0.701991 0.307332 0.063 Uiso calc U . R 1.0 . .
C C6 1.0374(4) 0.6053(4) 0.3234(3) 0.0493(17) Uani d U . D 1.0 . .
H H6A 1.084251 0.589849 0.343692 0.059 Uiso calc U . R 1.0 . .
H H6B 1.046592 0.585207 0.292016 0.059 Uiso calc U . R 1.0 . .
C C7 1.0243(4) 0.7167(4) 0.3688(2) 0.0551(19) Uani d U . D 1.0 . .
H H7A 1.071132 0.702297 0.389471 0.066 Uiso calc U . R 1.0 . .
H H7B 1.024157 0.768707 0.366886 0.066 Uiso calc U . R 1.0 . .
C C8 0.9409(4) 0.6911(4) 0.3888(2) 0.0562(18) Uani d U . D 1.0 . .
H H8 0.933057 0.710823 0.420839 0.067 Uiso calc U . R 1.0 . .
C C9 0.8710(5) 0.7173(4) 0.3573(2) 0.063(2) Uani d U . D 1.0 . .
H H9A 0.87294 0.769241 0.355288 0.076 Uiso calc U . R 1.0 . .
H H9B 0.815641 0.703486 0.370146 0.076 Uiso calc U . R 1.0 . .
C C10 0.9406(6) 0.6112(3) 0.3911(2) 0.0575(19) Uani d U . D 1.0 . .
H H10A 0.886204 0.594975 0.404022 0.069 Uiso calc U . R 1.0 . .
H H10B 0.985852 0.595298 0.412391 0.069 Uiso calc U . R 1.0 . .
C C11 0.9646(4) 0.4589(4) 0.3100(2) 0.0439(16) Uani d U . . 1.0 . .
H H11 0.969634 0.479818 0.280145 0.053 Uiso calc U . R 1.0 . .
C C12 0.9680(4) 0.3909(4) 0.3140(2) 0.0454(17) Uani d U . . 1.0 . .
H H12 0.972165 0.36239 0.286942 0.054 Uiso calc U . R 1.0 . .
C C13 0.9655(4) 0.3559(4) 0.3631(2) 0.0434(15) Uani d U . D 1.0 . .
C C14 1.1456(5) 0.4170(4) 0.3769(3) 0.0529(19) Uani d U . . 1.0 . .
H H14A 1.14505 0.437917 0.345701 0.079 Uiso calc U . R 1.0 . .
H H14B 1.203321 0.403768 0.385139 0.079 Uiso calc U . R 1.0 . .
H H14C 1.124233 0.451144 0.399525 0.079 Uiso calc U . R 1.0 . .
C C15 1.1244(6) 0.2748(5) 0.3328(4) 0.089(3) Uani d U . . 1.0 . .
H H15A 1.093685 0.230136 0.33301 0.133 Uiso calc U . R 1.0 . .
H H15B 1.183642 0.266266 0.340551 0.133 Uiso calc U . R 1.0 . .
H H15C 1.12064 0.296116 0.301814 0.133 Uiso calc U . R 1.0 . .
C C16 1.0889(7) 0.2943(5) 0.4366(4) 0.083(3) Uani d U . . 1.0 . .
H H16A 1.058142 0.321954 0.459836 0.124 Uiso calc U . R 1.0 . .
H H16B 1.148651 0.292599 0.444968 0.124 Uiso calc U . R 1.0 . .
H H16C 1.066126 0.246408 0.435716 0.124 Uiso calc U . R 1.0 . .
Si Si1 1.07671(14) 0.33643(12) 0.37741(8) 0.0510(5) Uani d U . . 1.0 . .
Si Si2 0.8768(8) 0.2973(8) 0.3663(5) 0.042(2) Uani d U P D 0.45(3) A 1
C C17 0.7748(10) 0.3399(15) 0.3468(7) 0.055(5) Uani d U P D 0.45(3) A 1
H H17A 0.75337 0.370312 0.371615 0.083 Uiso calc U P R 0.45(3) A 1
H H17B 0.733266 0.303352 0.339761 0.083 Uiso calc U P R 0.45(3) A 1
H H17C 0.785205 0.368088 0.318756 0.083 Uiso calc U P R 0.45(3) A 1
C C18 0.856(3) 0.264(2) 0.4268(7) 0.058(6) Uani d U P D 0.45(3) A 1
H H18A 0.907423 0.242856 0.439339 0.087 Uiso calc U P R 0.45(3) A 1
H H18B 0.811063 0.229026 0.425895 0.087 Uiso calc U P R 0.45(3) A 1
H H18C 0.838901 0.303511 0.446727 0.087 Uiso calc U P R 0.45(3) A 1
C C19 0.8936(16) 0.2191(13) 0.3280(9) 0.063(5) Uani d U P D 0.45(3) A 1
H H19A 0.90118 0.234593 0.295765 0.095 Uiso calc U P R 0.45(3) A 1
H H19B 0.844582 0.187967 0.329996 0.095 Uiso calc U P R 0.45(3) A 1
H H19C 0.943977 0.193613 0.338294 0.095 Uiso calc U P R 0.45(3) A 1
Si Si2A 0.8920(7) 0.2792(6) 0.3699(4) 0.047(2) Uani d U P D 0.55(3) A 2
C C17A 0.7871(11) 0.2994(14) 0.3415(7) 0.073(5) Uani d U P D 0.55(3) A 2
H H17D 0.741704 0.291709 0.364032 0.11 Uiso calc U P R 0.55(3) A 2
H H17E 0.779012 0.268346 0.314627 0.11 Uiso calc U P R 0.55(3) A 2
H H17F 0.786441 0.348447 0.331156 0.11 Uiso calc U P R 0.55(3) A 2
C C18A 0.869(2) 0.2622(16) 0.4329(5) 0.059(5) Uani d U P D 0.55(3) A 2
H H18D 0.919929 0.246074 0.448616 0.088 Uiso calc U P R 0.55(3) A 2
H H18E 0.825051 0.22591 0.435463 0.088 Uiso calc U P R 0.55(3) A 2
H H18F 0.848748 0.30559 0.44762 0.088 Uiso calc U P R 0.55(3) A 2
C C19A 0.9258(14) 0.1931(9) 0.3437(6) 0.059(5) Uani d U P D 0.55(3) A 2
H H19D 0.974615 0.174907 0.360777 0.088 Uiso calc U P R 0.55(3) A 2
H H19E 0.940976 0.200188 0.310982 0.088 Uiso calc U P R 0.55(3) A 2
H H19F 0.879414 0.159244 0.345777 0.088 Uiso calc U P R 0.55(3) A 2
N N1 0.9536(4) 0.5008(3) 0.34853(18) 0.0439(13) Uani d U . . 1.0 . .
N N2 0.8296(4) 0.4554(4) 0.41968(18) 0.0486(15) Uani d U . D 1.0 . .
H H2N1 0.789941 0.47474 0.401423 0.073 Uiso d U . R 1.0 . .
H H2N2 0.801252 0.417095 0.429315 0.073 Uiso d U . R 1.0 . .
Al Al2 0.43666(15) 0.53678(13) 0.39258(8) 0.0248(6) Uani d U P D 0.704(4) B 1
H H2 0.500909 0.539422 0.431862 0.037 Uiso d U P R 0.704(4) B 1
C C20 0.4532(5) 0.3824(4) 0.3665(3) 0.0369(18) Uani d U P D 0.704(4) B 1
C C21 0.4304(8) 0.3712(4) 0.4175(3) 0.051(2) Uani d U P D 0.704(4) B 1
H H21A 0.375365 0.393563 0.423923 0.061 Uiso calc U P R 0.704(4) B 1
H H21B 0.473155 0.394462 0.437354 0.061 Uiso calc U P R 0.704(4) B 1
C C22 0.4257(6) 0.2928(5) 0.4304(3) 0.054(2) Uani d U P D 0.704(4) B 1
H H22 0.411355 0.288317 0.4642 0.065 Uiso calc U P R 0.704(4) B 1
C C23 0.5124(7) 0.2606(6) 0.4218(3) 0.057(3) Uani d U P D 0.704(4) B 1
H H23A 0.555134 0.284992 0.441016 0.068 Uiso calc U P R 0.704(4) B 1
H H23B 0.511985 0.210321 0.430687 0.068 Uiso calc U P R 0.704(4) B 1
C C24 0.5343(6) 0.2680(4) 0.3703(4) 0.051(2) Uani d U P D 0.704(4) B 1
H H24 0.590101 0.245522 0.364031 0.061 Uiso calc U P R 0.704(4) B 1
C C25 0.5368(5) 0.3457(4) 0.3557(4) 0.045(2) Uani d U P D 0.704(4) B 1
H H25A 0.582912 0.369848 0.372544 0.055 Uiso calc U P R 0.704(4) B 1
H H25B 0.54854 0.348949 0.321952 0.055 Uiso calc U P R 0.704(4) B 1
C C26 0.4661(6) 0.2315(5) 0.3420(4) 0.049(2) Uani d U P D 0.704(4) B 1
H H26A 0.463596 0.181265 0.350877 0.058 Uiso calc U P R 0.704(4) B 1
H H26B 0.480366 0.234287 0.308528 0.058 Uiso calc U P R 0.704(4) B 1
C C27 0.3803(6) 0.2656(4) 0.3503(3) 0.048(2) Uani d U P D 0.704(4) B 1
H H27 0.336757 0.242078 0.330558 0.058 Uiso calc U P R 0.704(4) B 1
C C28 0.3578(6) 0.2570(5) 0.4016(3) 0.054(2) Uani d U P D 0.704(4) B 1
H H28A 0.302344 0.278752 0.407985 0.064 Uiso calc U P R 0.704(4) B 1
H H28B 0.354572 0.206514 0.409717 0.064 Uiso calc U P R 0.704(4) B 1
C C29 0.3854(6) 0.3435(4) 0.3380(3) 0.042(2) Uani d U P D 0.704(4) B 1
H H29A 0.33002 0.365711 0.343805 0.05 Uiso calc U P R 0.704(4) B 1
H H29B 0.398258 0.348395 0.304434 0.05 Uiso calc U P R 0.704(4) B 1
C C30 0.4669(5) 0.4778(5) 0.3099(3) 0.0239(16) Uani d U P D 0.704(4) B 1
H H30 0.472998 0.44314 0.286346 0.029 Uiso calc U P R 0.704(4) B 1
C C31 0.4701(5) 0.5473(4) 0.2982(2) 0.0236(15) Uani d U P D 0.704(4) B 1
H H31 0.475953 0.561886 0.266752 0.028 Uiso calc U P R 0.704(4) B 1
C C32 0.4637(5) 0.6008(4) 0.3378(2) 0.0222(15) Uani d U P D 0.704(4) B 1
C C33 0.3702(8) 0.7327(6) 0.3750(4) 0.050(3) Uani d U P D 0.704(4) B 1
H H33A 0.320166 0.761746 0.369925 0.075 Uiso calc U P R 0.704(4) B 1
H H33B 0.420392 0.762668 0.375556 0.075 Uiso calc U P R 0.704(4) B 1
H H33C 0.365093 0.708038 0.404891 0.075 Uiso calc U P R 0.704(4) B 1
C C34 0.3989(8) 0.7178(7) 0.2711(3) 0.050(3) Uani d U P D 0.704(4) B 1
H H34A 0.451429 0.744475 0.273979 0.075 Uiso calc U P R 0.704(4) B 1
H H34B 0.351973 0.75025 0.265945 0.075 Uiso calc U P R 0.704(4) B 1
H H34C 0.40318 0.68524 0.244759 0.075 Uiso calc U P R 0.704(4) B 1
C C35 0.2764(6) 0.6215(6) 0.3193(3) 0.052(3) Uani d U P D 0.704(4) B 1
H H35A 0.285574 0.572117 0.311014 0.078 Uiso calc U P R 0.704(4) B 1
H H35B 0.244291 0.644709 0.294529 0.078 Uiso calc U P R 0.704(4) B 1
H H35C 0.244841 0.624142 0.348572 0.078 Uiso calc U P R 0.704(4) B 1
Si Si3 0.3800(2) 0.66631(18) 0.32645(12) 0.0328(7) Uani d U P D 0.704(4) B 1
N N3 0.4550(5) 0.4571(3) 0.3556(2) 0.0277(14) Uani d U P D 0.704(4) B 1
N N4 0.3345(4) 0.5392(4) 0.4162(2) 0.0244(14) Uani d U P D 0.704(4) B 1
H H4C 0.289546 0.527061 0.400463 0.037 Uiso d U P R 0.704(4) B 1
H H4D 0.317477 0.571289 0.43537 0.037 Uiso d U P R 0.704(4) B 1
Al Al2A 0.4431(4) 0.5115(3) 0.32094(19) 0.0239(14) Uani d U P D 0.296(4) B 2
H H2C 0.520092 0.499282 0.291535 0.036 Uiso d U P R 0.296(4) B 2
C C20A 0.4560(10) 0.3821(6) 0.3810(5) 0.040(3) Uani d U P D 0.296(4) B 2
C C21A 0.3969(12) 0.3580(8) 0.4200(6) 0.043(3) Uani d U P D 0.296(4) B 2
H H21C 0.41339 0.380989 0.449554 0.052 Uiso calc U P R 0.296(4) B 2
H H21D 0.338623 0.372716 0.412544 0.052 Uiso calc U P R 0.296(4) B 2
C C22A 0.3994(11) 0.2781(9) 0.4263(6) 0.048(3) Uani d U P D 0.296(4) B 2
H H22A 0.361576 0.264581 0.452698 0.057 Uiso calc U P R 0.296(4) B 2
C C23A 0.4891(12) 0.2550(11) 0.4374(6) 0.051(4) Uani d U P D 0.296(4) B 2
H H23C 0.491011 0.203382 0.441596 0.061 Uiso calc U P R 0.296(4) B 2
H H23D 0.508121 0.277367 0.466712 0.061 Uiso calc U P R 0.296(4) B 2
C C24A 0.5471(10) 0.2766(8) 0.3974(7) 0.050(3) Uani d U P D 0.296(4) B 2
H H24A 0.605902 0.260665 0.403954 0.06 Uiso calc U P R 0.296(4) B 2
C C25A 0.5453(9) 0.3567(8) 0.3918(8) 0.048(3) Uani d U P D 0.296(4) B 2
H H25C 0.565502 0.379115 0.420871 0.058 Uiso calc U P R 0.296(4) B 2
H H25D 0.583618 0.370765 0.36624 0.058 Uiso calc U P R 0.296(4) B 2
C C26A 0.5153(13) 0.2423(10) 0.3527(7) 0.049(3) Uani d U P D 0.296(4) B 2
H H26C 0.552361 0.255747 0.326474 0.059 Uiso calc U P R 0.296(4) B 2
H H26D 0.517579 0.190543 0.356066 0.059 Uiso calc U P R 0.296(4) B 2
C C27A 0.4254(13) 0.2646(8) 0.3419(6) 0.050(3) Uani d U P D 0.296(4) B 2
H H27A 0.405972 0.242146 0.31229 0.06 Uiso calc U P R 0.296(4) B 2
C C28A 0.3688(12) 0.2424(11) 0.3820(7) 0.053(3) Uani d U P D 0.296(4) B 2
H H28C 0.370729 0.190733 0.385744 0.064 Uiso calc U P R 0.296(4) B 2
H H28D 0.309956 0.256318 0.375408 0.064 Uiso calc U P R 0.296(4) B 2
C C29A 0.4249(14) 0.3449(8) 0.3369(6) 0.047(3) Uani d U P D 0.296(4) B 2
H H29C 0.461342 0.358404 0.310377 0.056 Uiso calc U P R 0.296(4) B 2
H H29D 0.366975 0.360818 0.329838 0.056 Uiso calc U P R 0.296(4) B 2
C C30A 0.4604(12) 0.5017(7) 0.4141(5) 0.024(3) Uani d U P D 0.296(4) B 2
H H30A 0.464902 0.482077 0.444484 0.029 Uiso calc U P R 0.296(4) B 2
C C31A 0.4613(12) 0.5733(8) 0.4083(5) 0.024(3) Uani d U P D 0.296(4) B 2
H H31A 0.459964 0.604472 0.434084 0.029 Uiso calc U P R 0.296(4) B 2
C C32A 0.4646(7) 0.6006(6) 0.3579(4) 0.025(3) Uani d U P D 0.296(4) B 2
C C33A 0.4012(19) 0.7514(11) 0.3806(9) 0.051(7) Uani d U P D 0.296(4) B 2
H H33D 0.425867 0.740008 0.410968 0.076 Uiso calc U P R 0.296(4) B 2
H H33E 0.347778 0.776197 0.385174 0.076 Uiso calc U P R 0.296(4) B 2
H H33F 0.440069 0.781409 0.36309 0.076 Uiso calc U P R 0.296(4) B 2
C C34A 0.3738(16) 0.6924(12) 0.2835(6) 0.039(5) Uani d U P D 0.296(4) B 2
H H34D 0.427334 0.712545 0.273058 0.059 Uiso calc U P R 0.296(4) B 2
H H34E 0.328729 0.726999 0.279307 0.059 Uiso calc U P R 0.296(4) B 2
H H34F 0.361124 0.650292 0.265076 0.059 Uiso calc U P R 0.296(4) B 2
C C35A 0.2768(10) 0.6323(12) 0.3644(8) 0.048(5) Uani d U P D 0.296(4) B 2
H H35D 0.256608 0.599833 0.340401 0.072 Uiso calc U P R 0.296(4) B 2
H H35E 0.236772 0.671143 0.367859 0.072 Uiso calc U P R 0.296(4) B 2
H H35F 0.281937 0.607242 0.394123 0.072 Uiso calc U P R 0.296(4) B 2
Si Si3A 0.3818(5) 0.6678(4) 0.3471(3) 0.0303(16) Uani d U P D 0.296(4) B 2
N N3A 0.4530(12) 0.4582(6) 0.3759(4) 0.028(3) Uani d U P D 0.296(4) B 2
N N4A 0.3416(7) 0.5027(7) 0.2964(5) 0.020(3) Uani d U P D 0.296(4) B 2
H H4N1 0.295261 0.505787 0.312013 0.03 Uiso d U P R 0.296(4) B 2
H H4N2 0.330173 0.499988 0.267397 0.03 Uiso d U P R 0.296(4) B 2
C C39 0.3011(4) -0.0915(4) 0.9641(3) 0.0557(19) Uani d U . D 1.0 . .
H H39A 0.346889 -0.098802 0.94119 0.067 Uiso calc U . R 1.0 . .
H H39B 0.293925 -0.135667 0.981854 0.067 Uiso calc U . R 1.0 . .
C C40 0.3257(5) -0.0335(4) 0.9969(2) 0.061(2) Uani d U . D 1.0 . .
H H40A 0.281628 -0.027346 1.020988 0.073 Uiso calc U . R 1.0 . .
H H40B 0.379183 -0.045514 1.012731 0.073 Uiso calc U . R 1.0 . .
C C41 0.3324(4) 0.0918(4) 0.9984(2) 0.0561(19) Uani d U . D 1.0 . .
H H41A 0.359164 0.130691 0.980906 0.067 Uiso calc U . R 1.0 . .
H H41B 0.365326 0.084187 1.027191 0.067 Uiso calc U . R 1.0 . .
C C42 0.2439(4) 0.1130(4) 1.0113(2) 0.0487(17) Uani d U . D 1.0 . .
H H42A 0.215101 0.073954 1.02759 0.058 Uiso calc U . R 1.0 . .
H H42B 0.245046 0.154337 1.032295 0.058 Uiso calc U . R 1.0 . .
C C43 0.1107(4) 0.1342(3) 0.9741(2) 0.0415(15) Uani d U . D 1.0 . .
H H43A 0.086972 0.159202 0.946844 0.05 Uiso calc U . R 1.0 . .
H H43B 0.096958 0.161721 1.002307 0.05 Uiso calc U . R 1.0 . .
C C44 0.0708(4) 0.0623(3) 0.9777(2) 0.0409(15) Uani d U . D 1.0 . .
H H44A 0.093476 0.037198 1.00519 0.049 Uiso calc U . R 1.0 . .
H H44B 0.009175 0.067127 0.981664 0.049 Uiso calc U . R 1.0 . .
C C45 0.0778(4) -0.0501(3) 0.9423(2) 0.0437(15) Uani d U . D 1.0 . .
H H45A 0.072464 -0.072113 0.911151 0.052 Uiso calc U . R 1.0 . .
H H45B 0.025179 -0.059328 0.959651 0.052 Uiso calc U . R 1.0 . .
C C46 0.1506(4) -0.0832(4) 0.9678(2) 0.0479(17) Uani d U . D 1.0 . .
H H46A 0.158941 -0.059553 0.998155 0.057 Uiso calc U . R 1.0 . .
H H46B 0.1389 -0.133519 0.973593 0.057 Uiso calc U . R 1.0 . .
O O1 0.2244(3) -0.0759(3) 0.93971(16) 0.0497(12) Uani d U . D 1.0 . .
O O2 0.3354(3) 0.0299(3) 0.97095(15) 0.0512(13) Uani d U . D 1.0 . .
O O3 0.2008(3) 0.1299(3) 0.96919(14) 0.0407(11) Uani d U . D 1.0 . .
O O4 0.0883(3) 0.0234(2) 0.93686(14) 0.0409(11) Uani d U . D 1.0 . .
C C47 0.1954(9) -0.0013(6) 0.7677(4) 0.052(2) Uani d U P D 0.603(6) C 1
H H47A 0.155843 -0.02806 0.747832 0.063 Uiso calc U P R 0.603(6) C 1
H H47B 0.25099 -0.000772 0.752102 0.063 Uiso calc U P R 0.603(6) C 1
C C48 0.1641(8) 0.0727(6) 0.7734(4) 0.055(3) Uani d U P D 0.603(6) C 1
H H48A 0.162439 0.096151 0.742674 0.066 Uiso calc U P R 0.603(6) C 1
H H48B 0.106182 0.071922 0.786129 0.066 Uiso calc U P R 0.603(6) C 1
C C49 0.2930(7) 0.1345(8) 0.7819(4) 0.054(2) Uani d U P D 0.603(6) C 1
H H49A 0.27978 0.171013 0.758443 0.065 Uiso calc U P R 0.603(6) C 1
H H49B 0.320349 0.094609 0.765765 0.065 Uiso calc U P R 0.603(6) C 1
C C50 0.3521(8) 0.1643(6) 0.8180(4) 0.057(3) Uani d U P D 0.603(6) C 1
H H50A 0.403396 0.182814 0.802753 0.069 Uiso calc U P R 0.603(6) C 1
H H50B 0.324419 0.203315 0.834897 0.069 Uiso calc U P R 0.603(6) C 1
C C51 0.4425(7) 0.0666(5) 0.8351(4) 0.045(2) Uani d U P D 0.603(6) C 1
H H51A 0.496432 0.091383 0.840493 0.055 Uiso calc U P R 0.603(6) C 1
H H51B 0.437569 0.056606 0.801328 0.055 Uiso calc U P R 0.603(6) C 1
C C52 0.4409(6) -0.0012(5) 0.8622(4) 0.046(2) Uani d U P D 0.603(6) C 1
H H52A 0.486753 -0.032008 0.850866 0.055 Uiso calc U P R 0.603(6) C 1
H H52B 0.452145 0.009264 0.895429 0.055 Uiso calc U P R 0.603(6) C 1
C C53 0.3513(6) -0.0692(6) 0.8149(4) 0.049(2) Uani d U P D 0.603(6) C 1
H H53A 0.389413 -0.110036 0.811089 0.059 Uiso calc U P R 0.603(6) C 1
H H53B 0.363542 -0.03505 0.789777 0.059 Uiso calc U P R 0.603(6) C 1
C C54 0.2607(6) -0.0929(5) 0.8119(4) 0.046(2) Uani d U P D 0.603(6) C 1
H H54A 0.252747 -0.120495 0.783039 0.055 Uiso calc U P R 0.603(6) C 1
H H54B 0.248228 -0.124123 0.838661 0.055 Uiso calc U P R 0.603(6) C 1
O O5 0.2029(6) -0.0353(5) 0.8122(4) 0.051(2) Uani d U P D 0.603(6) C 1
O O6 0.2170(6) 0.1112(5) 0.8038(4) 0.049(2) Uani d U P D 0.603(6) C 1
O O7 0.3740(7) 0.1094(5) 0.8499(4) 0.048(2) Uani d U P D 0.603(6) C 1
O O8 0.3643(6) -0.0377(5) 0.8588(3) 0.040(2) Uani d U P D 0.603(6) C 1
C C47A 0.1462(10) 0.0232(9) 0.7794(6) 0.052(3) Uani d U P D 0.397(6) C 2
H H47C 0.092873 0.041527 0.79241 0.062 Uiso calc U P R 0.397(6) C 2
H H47D 0.13238 -0.004882 0.751382 0.062 Uiso calc U P R 0.397(6) C 2
C C48A 0.2015(13) 0.0842(9) 0.7654(5) 0.052(3) Uani d U P D 0.397(6) C 2
H H48C 0.252586 0.066635 0.749414 0.062 Uiso calc U P R 0.397(6) C 2
H H48D 0.170726 0.115335 0.743647 0.062 Uiso calc U P R 0.397(6) C 2
C C49A 0.2968(9) 0.1651(8) 0.7993(7) 0.050(3) Uani d U P D 0.397(6) C 2
H H49C 0.298283 0.202327 0.823381 0.059 Uiso calc U P R 0.397(6) C 2
H H49D 0.292971 0.188273 0.768463 0.059 Uiso calc U P R 0.397(6) C 2
C C50A 0.3768(9) 0.1226(9) 0.8017(5) 0.047(3) Uani d U P D 0.397(6) C 2
H H50C 0.374378 0.082739 0.77956 0.057 Uiso calc U P R 0.397(6) C 2
H H50D 0.425974 0.152255 0.793706 0.057 Uiso calc U P R 0.397(6) C 2
C C51A 0.4474(10) 0.0461(8) 0.8549(7) 0.050(3) Uani d U P D 0.397(6) C 2
H H51C 0.457316 0.039256 0.888652 0.06 Uiso calc U P R 0.397(6) C 2
H H51D 0.500472 0.062971 0.84075 0.06 Uiso calc U P R 0.397(6) C 2
C C52A 0.4231(10) -0.0233(8) 0.8331(6) 0.051(3) Uani d U P D 0.397(6) C 2
H H52C 0.414375 -0.017271 0.799243 0.061 Uiso calc U P R 0.397(6) C 2
H H52D 0.468655 -0.058115 0.837866 0.061 Uiso calc U P R 0.397(6) C 2
C C53A 0.3026(11) -0.0990(8) 0.8299(6) 0.056(3) Uani d U P D 0.397(6) C 2
H H53C 0.266685 -0.125619 0.85186 0.067 Uiso calc U P R 0.397(6) C 2
H H53D 0.34248 -0.132439 0.815324 0.067 Uiso calc U P R 0.397(6) C 2
C C54A 0.2481(12) -0.0662(10) 0.7926(6) 0.059(3) Uani d U P D 0.397(6) C 2
H H54C 0.283802 -0.038615 0.771058 0.07 Uiso calc U P R 0.397(6) C 2
H H54D 0.220147 -0.103773 0.774389 0.07 Uiso calc U P R 0.397(6) C 2
O O5A 0.1854(9) -0.0211(8) 0.8129(6) 0.051(3) Uani d U P D 0.397(6) C 2
O O6A 0.2247(9) 0.1223(8) 0.8062(6) 0.049(3) Uani d U P D 0.397(6) C 2
O O7A 0.3837(9) 0.0973(7) 0.8485(5) 0.047(3) Uani d U P D 0.397(6) C 2
O O8A 0.3478(9) -0.0474(8) 0.8543(6) 0.049(3) Uani d U P D 0.397(6) C 2
C C55 0.3350(7) 0.4875(6) 0.7115(4) 0.067(3) Uani d U P D 0.730(5) D 1
H H55A 0.390659 0.499565 0.698295 0.08 Uiso calc U P R 0.730(5) D 1
H H55B 0.343603 0.450147 0.735066 0.08 Uiso calc U P R 0.730(5) D 1
C C56 0.2991(7) 0.5516(5) 0.7353(3) 0.063(2) Uani d U P D 0.730(5) D 1
H H56A 0.244974 0.539599 0.750444 0.076 Uiso calc U P R 0.730(5) D 1
H H56B 0.338497 0.568284 0.759659 0.076 Uiso calc U P R 0.730(5) D 1
C C57 0.2257(6) 0.6557(5) 0.7153(4) 0.056(2) Uani d U P D 0.730(5) D 1
H H57A 0.234838 0.699854 0.697751 0.067 Uiso calc U P R 0.730(5) D 1
H H57B 0.233451 0.666213 0.748816 0.067 Uiso calc U P R 0.730(5) D 1
C C58 0.1370(5) 0.6310(5) 0.7074(3) 0.047(2) Uani d U P D 0.730(5) D 1
H H58A 0.126836 0.587087 0.725065 0.056 Uiso calc U P R 0.730(5) D 1
H H58B 0.096755 0.667018 0.718506 0.056 Uiso calc U P R 0.730(5) D 1
C C59 0.0504(6) 0.5830(5) 0.6467(4) 0.053(2) Uani d U P D 0.730(5) D 1
H H59A 0.041199 0.587795 0.612718 0.064 Uiso calc U P R 0.730(5) D 1
H H59B 0.001983 0.604862 0.662836 0.064 Uiso calc U P R 0.730(5) D 1
C C60 0.0547(6) 0.5061(5) 0.6592(4) 0.052(2) Uani d U P D 0.730(5) D 1
H H60A 0.065192 0.500278 0.692968 0.062 Uiso calc U P R 0.730(5) D 1
H H60B 0.001107 0.482335 0.651272 0.062 Uiso calc U P R 0.730(5) D 1
C C61 0.1526(7) 0.4125(5) 0.6498(3) 0.056(2) Uani d U P D 0.730(5) D 1
H H61A 0.182551 0.387633 0.624428 0.067 Uiso calc U P R 0.730(5) D 1
H H61B 0.104284 0.382991 0.659387 0.067 Uiso calc U P R 0.730(5) D 1
C C62 0.2116(6) 0.4215(5) 0.6907(3) 0.054(2) Uani d U P D 0.730(5) D 1
H H62A 0.182432 0.446476 0.71634 0.065 Uiso calc U P R 0.730(5) D 1
H H62B 0.229802 0.374972 0.702371 0.065 Uiso calc U P R 0.730(5) D 1
O O9 0.2832(5) 0.4613(4) 0.6758(3) 0.0597(19) Uani d U P D 0.730(5) D 1
O O10 0.2861(4) 0.6059(4) 0.7014(2) 0.0518(17) Uani d U P D 0.730(5) D 1
O O11 0.1250(4) 0.6188(3) 0.6592(2) 0.0463(16) Uani d U P D 0.730(5) D 1
O O12 0.1224(4) 0.4769(3) 0.6329(2) 0.0487(17) Uani d U P D 0.730(5) D 1
C C55A 0.2901(18) 0.4494(11) 0.7115(7) 0.062(4) Uani d U P D 0.270(5) D 2
H H55C 0.315724 0.404613 0.721888 0.074 Uiso calc U P R 0.270(5) D 2
H H55D 0.240706 0.458882 0.731552 0.074 Uiso calc U P R 0.270(5) D 2
C C56A 0.3534(14) 0.5080(10) 0.7173(11) 0.065(4) Uani d U P D 0.270(5) D 2
H H56C 0.367578 0.513396 0.750729 0.078 Uiso calc U P R 0.270(5) D 2
H H56D 0.405697 0.49613 0.700319 0.078 Uiso calc U P R 0.270(5) D 2
C C57A 0.2703(15) 0.6087(13) 0.7329(7) 0.058(3) Uani d U P D 0.270(5) D 2
H H57C 0.307404 0.630913 0.756414 0.069 Uiso calc U P R 0.270(5) D 2
H H57D 0.233142 0.575009 0.749253 0.069 Uiso calc U P R 0.270(5) D 2
C C58A 0.2174(15) 0.6645(11) 0.7099(11) 0.053(4) Uani d U P D 0.270(5) D 2
H H58C 0.183818 0.689433 0.733787 0.064 Uiso calc U P R 0.270(5) D 2
H H58D 0.254475 0.699236 0.694477 0.064 Uiso calc U P R 0.270(5) D 2
C C59A 0.0891(13) 0.6022(12) 0.6952(7) 0.050(3) Uani d U P D 0.270(5) D 2
H H59C 0.048669 0.639317 0.704262 0.061 Uiso calc U P R 0.270(5) D 2
H H59D 0.104487 0.57564 0.723573 0.061 Uiso calc U P R 0.270(5) D 2
C C60A 0.0475(11) 0.5534(11) 0.6613(9) 0.052(3) Uani d U P D 0.270(5) D 2
H H60C 0.001174 0.528242 0.677221 0.063 Uiso calc U P R 0.270(5) D 2
H H60D 0.02268 0.581241 0.635616 0.063 Uiso calc U P R 0.270(5) D 2
C C61A 0.1112(13) 0.4444(11) 0.6726(9) 0.057(3) Uani d U P D 0.270(5) D 2
H H61C 0.060217 0.414852 0.669836 0.068 Uiso calc U P R 0.270(5) D 2
H H61D 0.115728 0.46076 0.705203 0.068 Uiso calc U P R 0.270(5) D 2
C C62A 0.1881(12) 0.4017(10) 0.6600(10) 0.054(3) Uani d U P D 0.270(5) D 2
H H62C 0.191628 0.360105 0.680667 0.064 Uiso calc U P R 0.270(5) D 2
H H62D 0.182926 0.384725 0.627526 0.064 Uiso calc U P R 0.270(5) D 2
O O9A 0.2631(10) 0.4424(8) 0.6645(7) 0.056(3) Uani d U P D 0.270(5) D 2
O O10A 0.3203(10) 0.5720(8) 0.7001(6) 0.057(3) Uani d U P D 0.270(5) D 2
O O11A 0.1626(9) 0.6342(7) 0.6765(6) 0.045(3) Uani d U P D 0.270(5) D 2
O O12A 0.1043(10) 0.5034(8) 0.6423(6) 0.054(3) Uani d U P D 0.270(5) D 2
C C63 0.2186(7) 0.6698(6) 0.5116(5) 0.046(3) Uani d U P D 0.576(5) D 1
H H63A 0.231704 0.702771 0.485926 0.055 Uiso calc U P R 0.576(5) D 1
H H63B 0.174496 0.69173 0.531155 0.055 Uiso calc U P R 0.576(5) D 1
C C64 0.1846(7) 0.6029(6) 0.4913(4) 0.049(2) Uani d U P D 0.576(5) D 1
H H64A 0.133591 0.612996 0.472598 0.059 Uiso calc U P R 0.576(5) D 1
H H64B 0.227142 0.581189 0.470612 0.059 Uiso calc U P R 0.576(5) D 1
C C65 0.1549(7) 0.4854(6) 0.5155(6) 0.047(3) Uani d U P D 0.576(5) D 1
H H65A 0.122051 0.482987 0.48618 0.057 Uiso calc U P R 0.576(5) D 1
H H65B 0.122534 0.460417 0.539859 0.057 Uiso calc U P R 0.576(5) D 1
C C66 0.2382(6) 0.4485(6) 0.5084(3) 0.043(2) Uani d U P D 0.576(5) D 1
H H66A 0.228959 0.399813 0.497422 0.052 Uiso calc U P R 0.576(5) D 1
H H66B 0.272426 0.473772 0.484966 0.052 Uiso calc U P R 0.576(5) D 1
C C67 0.3678(6) 0.4318(6) 0.5500(5) 0.039(2) Uani d U P D 0.576(5) D 1
H H67A 0.376214 0.391136 0.528963 0.047 Uiso calc U P R 0.576(5) D 1
H H67B 0.38816 0.418351 0.581326 0.047 Uiso calc U P R 0.576(5) D 1
C C68 0.4188(6) 0.4935(5) 0.5323(3) 0.036(2) Uani d U P D 0.576(5) D 1
H H68A 0.479002 0.480361 0.530597 0.043 Uiso calc U P R 0.576(5) D 1
H H68B 0.399665 0.506575 0.5007 0.043 Uiso calc U P R 0.576(5) D 1
C C69 0.4332(7) 0.6160(5) 0.5433(5) 0.040(2) Uani d U P D 0.576(5) D 1
H H69A 0.48542 0.60899 0.525028 0.048 Uiso calc U P R 0.576(5) D 1
H H69B 0.44587 0.649575 0.568672 0.048 Uiso calc U P R 0.576(5) D 1
C C70 0.3665(6) 0.6468(6) 0.5122(3) 0.044(2) Uani d U P D 0.576(5) D 1
H H70A 0.387077 0.691265 0.498369 0.052 Uiso calc U P R 0.576(5) D 1
H H70B 0.353612 0.613706 0.486573 0.052 Uiso calc U P R 0.576(5) D 1
O O13 0.2921(5) 0.6599(5) 0.5390(3) 0.045(2) Uani d U P D 0.576(5) D 1
O O14 0.1644(5) 0.5562(5) 0.5285(3) 0.046(2) Uani d U P D 0.576(5) D 1
O O15 0.2801(5) 0.4482(4) 0.5524(3) 0.0381(18) Uani d U P D 0.576(5) D 1
O O16 0.4085(5) 0.5511(4) 0.5629(3) 0.0323(18) Uani d U P D 0.576(5) D 1
C C63A 0.2917(8) 0.6698(9) 0.5027(4) 0.047(3) Uani d U P D 0.424(5) D 2
H H63C 0.313732 0.635031 0.480191 0.057 Uiso calc U P R 0.424(5) D 2
H H63D 0.30595 0.717372 0.491109 0.057 Uiso calc U P R 0.424(5) D 2
C C64A 0.1972(9) 0.6626(8) 0.5061(8) 0.046(3) Uani d U P D 0.424(5) D 2
H H64C 0.174633 0.700404 0.52624 0.055 Uiso calc U P R 0.424(5) D 2
H H64D 0.172165 0.66812 0.474741 0.055 Uiso calc U P R 0.424(5) D 2
C C65A 0.1760(10) 0.5420(6) 0.4909(4) 0.044(3) Uani d U P D 0.424(5) D 2
H H65C 0.228814 0.54545 0.47269 0.053 Uiso calc U P R 0.424(5) D 2
H H65D 0.128176 0.547707 0.469129 0.053 Uiso calc U P R 0.424(5) D 2
C C66A 0.1711(10) 0.4706(8) 0.5139(7) 0.047(3) Uani d U P D 0.424(5) D 2
H H66C 0.117723 0.466603 0.531496 0.056 Uiso calc U P R 0.424(5) D 2
H H66D 0.171826 0.433398 0.489787 0.056 Uiso calc U P R 0.424(5) D 2
C C67A 0.3162(7) 0.4387(9) 0.5230(5) 0.042(3) Uani d U P D 0.424(5) D 2
H H67C 0.325314 0.465152 0.493791 0.05 Uiso calc U P R 0.424(5) D 2
H H67D 0.311904 0.388135 0.515241 0.05 Uiso calc U P R 0.424(5) D 2
C C68A 0.3894(9) 0.4504(7) 0.5555(6) 0.039(3) Uani d U P D 0.424(5) D 2
H H68C 0.381767 0.421375 0.583837 0.047 Uiso calc U P R 0.424(5) D 2
H H68D 0.44203 0.435181 0.540071 0.047 Uiso calc U P R 0.424(5) D 2
C C69A 0.4330(10) 0.5649(6) 0.5338(5) 0.042(3) Uani d U P D 0.424(5) D 2
H H69C 0.407932 0.553612 0.50313 0.05 Uiso calc U P R 0.424(5) D 2
H H69D 0.494317 0.556091 0.532063 0.05 Uiso calc U P R 0.424(5) D 2
C C70A 0.4169(8) 0.6410(7) 0.5456(6) 0.040(3) Uani d U P D 0.424(5) D 2
H H70C 0.44223 0.651355 0.576365 0.048 Uiso calc U P R 0.424(5) D 2
H H70D 0.445468 0.670948 0.522252 0.048 Uiso calc U P R 0.424(5) D 2
O O13A 0.3303(6) 0.6591(6) 0.5469(4) 0.040(2) Uani d U P D 0.424(5) D 2
O O14A 0.1739(7) 0.5964(6) 0.5247(4) 0.044(2) Uani d U P D 0.424(5) D 2
O O15A 0.2401(6) 0.4615(6) 0.5445(4) 0.039(2) Uani d U P D 0.424(5) D 2
O O16A 0.3967(7) 0.5220(5) 0.5685(4) 0.038(2) Uani d U P D 0.424(5) D 2
C C36 0.6466(4) 0.5570(4) 0.3608(2) 0.0456(17) Uani d U . . 1.0 . .
H H36A 0.635775 0.540001 0.392442 0.068 Uiso calc U . R 1.0 . .
H H36B 0.70513 0.572901 0.358395 0.068 Uiso calc U . R 1.0 . .
H H36C 0.63681 0.518856 0.338499 0.068 Uiso calc U . R 1.0 . .
C C37 0.5937(6) 0.7008(4) 0.3930(3) 0.064(2) Uani d U . . 1.0 . .
H H37A 0.570651 0.745869 0.382439 0.097 Uiso calc U . R 1.0 . .
H H37B 0.654452 0.705672 0.398186 0.097 Uiso calc U . R 1.0 . .
H H37C 0.5663 0.686957 0.422154 0.097 Uiso calc U . R 1.0 . .
C C38 0.6117(6) 0.6718(4) 0.2908(3) 0.063(2) Uani d U . . 1.0 . .
H H38A 0.59606 0.640911 0.264864 0.094 Uiso calc U . R 1.0 . .
H H38B 0.673037 0.677185 0.29161 0.094 Uiso calc U . R 1.0 . .
H H38C 0.585385 0.717934 0.286487 0.094 Uiso calc U . R 1.0 . .
Si Si4 0.57428(11) 0.63191(9) 0.34747(6) 0.0332(4) Uani d U . D 1.0 . .
K K1 0.23742(9) 0.04882(8) 0.89127(4) 0.0380(3) Uani d . . . 1.0 . .
K K2 0.25527(9) 0.56450(7) 0.60954(4) 0.0378(3) Uani d . . . 1.0 . .

loop_
_atom_site_aniso_label
_atom_site_aniso_U_11
_atom_site_aniso_U_22
_atom_site_aniso_U_33
_atom_site_aniso_U_12
_atom_site_aniso_U_13
_atom_site_aniso_U_23
Al1 0.0390(10) 0.0649(13) 0.0200(9) 0.0089(10) 0.0011(8) -0.0069(9)
C1 0.031(3) 0.065(4) 0.024(3) 0.006(3) 0.002(2) -0.005(3)
C2 0.034(3) 0.073(4) 0.046(4) 0.001(3) -0.002(3) 0.009(3)
C3 0.045(4) 0.073(4) 0.052(4) 0.010(4) -0.009(3) 0.014(4)
C4 0.062(4) 0.069(4) 0.029(3) -0.002(4) 0.005(3) 0.007(3)
C5 0.036(3) 0.069(4) 0.053(4) -0.001(3) 0.009(3) -0.009(3)
C6 0.034(3) 0.067(4) 0.047(4) 0.004(3) 0.004(3) -0.015(3)
C7 0.057(4) 0.063(4) 0.046(4) 0.015(3) -0.013(3) -0.002(3)
C8 0.070(4) 0.067(4) 0.032(3) 0.016(4) 0.010(3) 0.001(3)
C9 0.050(4) 0.073(5) 0.066(5) 0.016(4) 0.021(4) 0.013(4)
C10 0.076(5) 0.070(4) 0.027(3) 0.018(4) 0.009(3) 0.002(3)
C11 0.035(3) 0.073(4) 0.023(3) 0.001(3) -0.001(2) -0.017(3)
C12 0.040(3) 0.071(4) 0.026(3) -0.014(3) 0.008(3) -0.019(3)
C13 0.041(3) 0.060(4) 0.029(3) -0.006(3) 0.006(3) -0.015(3)
C14 0.036(4) 0.066(5) 0.057(5) -0.005(3) -0.009(3) -0.016(4)
C15 0.065(6) 0.073(6) 0.128(8) -0.002(5) 0.018(6) -0.058(6)
C16 0.084(7) 0.065(6) 0.100(7) 0.009(5) -0.019(6) 0.006(5)
Si1 0.0422(11) 0.0489(11) 0.0618(13) 0.0009(10) -0.0005(10) -0.0224(10)
Si2 0.040(4) 0.056(5) 0.032(3) -0.011(4) 0.006(3) -0.013(4)
C17 0.040(8) 0.081(12) 0.045(8) -0.010(8) -0.010(7) -0.006(9)
C18 0.061(11) 0.066(11) 0.048(9) -0.002(10) 0.000(9) 0.001(9)
C19 0.063(11) 0.061(10) 0.065(10) -0.018(8) 0.008(9) -0.018(9)
Si2A 0.045(4) 0.062(4) 0.035(3) -0.005(3) 0.007(2) -0.003(3)
C17A 0.057(8) 0.088(11) 0.074(9) -0.015(8) -0.002(8) 0.014(10)
C18A 0.068(12) 0.064(10) 0.043(8) -0.012(9) 0.015(8) 0.002(8)
C19A 0.079(11) 0.049(8) 0.048(8) -0.017(8) 0.018(8) -0.010(7)
N1 0.042(3) 0.065(3) 0.025(2) 0.007(3) 0.004(2) -0.011(2)
N2 0.044(3) 0.072(4) 0.029(3) 0.014(3) 0.009(2) 0.011(3)
Al2 0.0289(13) 0.0303(13) 0.0152(11) 0.0015(11) 0.0014(10) -0.0046(10)
C20 0.045(4) 0.027(3) 0.038(4) 0.004(3) 0.006(3) -0.001(3)
C21 0.069(5) 0.041(4) 0.043(4) 0.006(4) 0.007(4) -0.005(4)
C22 0.068(5) 0.048(4) 0.047(4) 0.008(4) 0.006(4) 0.007(4)
C23 0.064(5) 0.048(4) 0.059(5) 0.009(4) -0.004(5) 0.005(4)
C24 0.050(4) 0.039(4) 0.063(5) 0.004(4) 0.001(4) 0.002(4)
C25 0.041(4) 0.037(4) 0.059(4) 0.006(3) 0.003(4) -0.003(4)
C26 0.053(5) 0.036(4) 0.057(4) 0.002(4) 0.005(4) -0.001(4)
C27 0.052(4) 0.040(4) 0.053(4) -0.007(4) 0.005(4) 0.004(4)
C28 0.064(5) 0.041(5) 0.056(5) 0.000(4) 0.013(4) 0.009(4)
C29 0.039(4) 0.036(4) 0.051(4) -0.001(4) 0.004(4) 0.004(3)
C30 0.026(4) 0.025(4) 0.022(3) -0.001(3) 0.002(3) -0.003(3)
C31 0.028(3) 0.027(4) 0.016(3) 0.001(3) 0.005(3) -0.004(3)
C32 0.030(3) 0.022(3) 0.014(3) 0.000(3) 0.001(3) -0.004(3)
C33 0.062(8) 0.052(7) 0.036(5) 0.023(6) 0.002(5) -0.009(5)
C34 0.064(7) 0.053(7) 0.033(5) 0.019(6) 0.002(5) 0.010(5)
C35 0.035(5) 0.086(7) 0.035(5) 0.012(5) -0.005(4) -0.002(5)
Si3 0.0399(15) 0.0389(15) 0.0195(16) 0.0131(12) -0.0011(15) -0.0028(14)
N3 0.037(3) 0.023(3) 0.023(3) 0.005(3) 0.003(3) -0.002(3)
N4 0.026(3) 0.035(4) 0.012(3) 0.003(3) 0.002(2) -0.006(3)
Al2A 0.035(3) 0.022(3) 0.014(3) -0.005(3) -0.001(2) -0.004(2)
C20A 0.047(5) 0.030(4) 0.042(5) 0.002(4) 0.004(5) 0.001(4)
C21A 0.049(6) 0.037(5) 0.043(5) 0.002(5) 0.005(5) 0.000(5)
C22A 0.056(6) 0.041(5) 0.046(5) 0.001(5) 0.003(5) 0.007(5)
C23A 0.056(7) 0.046(6) 0.049(6) 0.005(6) 0.002(6) 0.007(6)
C24A 0.052(5) 0.044(5) 0.055(6) 0.008(5) 0.006(5) 0.002(5)
C25A 0.050(5) 0.040(5) 0.055(6) 0.003(5) 0.007(5) 0.003(5)
C26A 0.053(6) 0.041(6) 0.054(6) 0.006(6) 0.002(6) 0.000(5)
C27A 0.054(5) 0.043(5) 0.054(5) -0.003(5) 0.003(5) 0.000(5)
C28A 0.062(5) 0.044(5) 0.054(6) 0.000(5) 0.001(5) 0.004(5)
C29A 0.052(6) 0.038(5) 0.051(5) 0.001(5) 0.003(5) 0.000(5)
C30A 0.030(6) 0.031(5) 0.011(5) 0.002(5) 0.003(5) 0.000(5)
C31A 0.029(6) 0.028(6) 0.014(5) 0.000(6) 0.007(5) 0.002(5)
C32A 0.031(5) 0.027(5) 0.017(5) 0.001(4) 0.001(5) -0.006(5)
C33A 0.062(14) 0.040(11) 0.050(12) 0.002(10) -0.003(11) -0.022(10)
C34A 0.057(11) 0.029(10) 0.033(9) 0.010(9) 0.003(8) 0.004(8)
C35A 0.041(9) 0.058(11) 0.045(10) 0.009(9) -0.002(9) 0.011(9)
Si3A 0.041(3) 0.029(3) 0.022(4) 0.003(2) -0.007(3) -0.001(3)
N3A 0.039(5) 0.025(4) 0.021(5) 0.003(4) 0.000(5) -0.002(4)
N4A 0.025(7) 0.022(7) 0.013(6) 0.002(6) -0.007(5) -0.007(5)
C39 0.053(4) 0.070(5) 0.043(4) 0.024(4) 0.008(3) 0.015(4)
C40 0.049(4) 0.096(5) 0.039(4) 0.017(4) 0.006(3) 0.023(4)
C41 0.036(4) 0.096(5) 0.036(4) -0.014(4) -0.006(3) 0.001(4)
C42 0.043(4) 0.077(5) 0.026(3) -0.010(4) -0.001(3) 0.000(3)
C43 0.038(3) 0.055(4) 0.031(3) 0.001(3) 0.008(3) 0.001(3)
C44 0.036(3) 0.055(4) 0.032(3) -0.002(3) 0.007(3) -0.003(3)
C45 0.048(4) 0.047(4) 0.037(3) -0.008(3) -0.001(3) -0.009(3)
C46 0.057(4) 0.048(4) 0.039(4) -0.009(3) 0.010(3) -0.004(3)
O1 0.054(3) 0.056(3) 0.039(2) 0.004(2) 0.011(2) 0.002(2)
O2 0.040(3) 0.085(4) 0.029(2) -0.001(3) 0.002(2) 0.011(2)
O3 0.040(2) 0.059(3) 0.023(2) -0.012(2) 0.0044(18) 0.001(2)
O4 0.039(2) 0.055(3) 0.029(2) -0.002(2) -0.0027(18) -0.002(2)
C47 0.050(5) 0.072(5) 0.034(4) 0.000(5) -0.014(4) -0.008(4)
C48 0.049(5) 0.076(6) 0.040(5) 0.006(5) -0.002(5) 0.003(5)
C49 0.061(5) 0.060(5) 0.042(5) 0.004(5) 0.011(4) 0.006(4)
C50 0.059(5) 0.054(5) 0.058(5) 0.000(5) 0.005(5) 0.002(5)
C51 0.038(4) 0.052(5) 0.046(5) 0.001(4) 0.006(4) -0.001(4)
C52 0.035(5) 0.056(5) 0.048(5) -0.003(4) -0.002(4) -0.006(5)
C53 0.054(5) 0.047(5) 0.046(5) 0.000(4) 0.005(4) -0.014(4)
C54 0.058(5) 0.040(5) 0.040(5) -0.004(5) -0.011(5) -0.006(4)
O5 0.041(4) 0.066(5) 0.045(4) -0.008(4) -0.002(4) -0.005(4)
O6 0.051(4) 0.066(5) 0.031(4) 0.016(4) 0.005(4) 0.000(4)
O7 0.046(4) 0.049(4) 0.048(4) -0.002(4) 0.004(4) -0.003(4)
O8 0.040(4) 0.044(4) 0.036(4) -0.003(3) 0.001(3) -0.002(3)
C47A 0.046(6) 0.070(6) 0.040(6) -0.004(6) -0.007(5) -0.012(6)
C48A 0.050(6) 0.069(6) 0.036(5) 0.004(6) -0.005(5) -0.003(5)
C49A 0.053(6) 0.054(6) 0.042(6) -0.004(6) 0.002(5) 0.006(5)
C50A 0.052(5) 0.046(6) 0.044(5) -0.005(5) 0.013(5) -0.001(5)
C51A 0.039(5) 0.060(6) 0.049(6) 0.001(6) -0.004(6) -0.001(6)
C52A 0.043(5) 0.059(6) 0.051(6) 0.003(5) 0.003(5) -0.006(5)
C53A 0.060(6) 0.050(6) 0.057(6) 0.000(5) 0.009(6) -0.005(6)
C54A 0.061(6) 0.061(6) 0.054(6) -0.006(5) 0.000(5) -0.013(5)
O5A 0.051(6) 0.060(6) 0.042(5) -0.011(5) 0.001(5) -0.007(5)
O6A 0.049(5) 0.064(6) 0.036(5) 0.001(5) 0.000(5) 0.000(5)
O7A 0.042(5) 0.052(5) 0.046(5) -0.004(5) 0.000(5) -0.006(5)
O8A 0.049(6) 0.053(5) 0.045(5) 0.002(5) 0.009(5) 0.003(5)
C55 0.064(5) 0.078(6) 0.058(5) 0.012(5) -0.010(4) 0.013(5)
C56 0.064(5) 0.088(6) 0.038(4) -0.012(5) -0.016(4) 0.001(4)
C57 0.074(5) 0.053(5) 0.042(5) -0.023(4) 0.020(4) -0.004(4)
C58 0.063(5) 0.034(4) 0.044(4) -0.010(4) 0.027(4) -0.003(4)
C59 0.048(4) 0.056(5) 0.056(5) 0.000(4) 0.008(4) 0.018(4)
C60 0.048(5) 0.063(5) 0.046(4) -0.008(4) 0.012(4) 0.004(4)
C61 0.076(5) 0.042(4) 0.050(5) -0.010(4) 0.020(4) -0.005(4)
C62 0.077(5) 0.037(4) 0.048(4) 0.009(4) 0.028(4) 0.008(4)
O9 0.070(4) 0.059(4) 0.050(4) 0.022(4) 0.013(3) 0.009(3)
O10 0.058(4) 0.071(4) 0.027(3) -0.023(3) 0.007(3) -0.005(3)
O11 0.054(4) 0.041(3) 0.043(4) 0.007(3) 0.012(3) 0.009(3)
O12 0.056(4) 0.051(4) 0.039(3) -0.013(3) 0.018(3) -0.013(3)
C55A 0.076(7) 0.062(7) 0.047(6) 0.018(6) 0.006(6) 0.007(6)
C56A 0.069(7) 0.074(7) 0.051(7) 0.008(6) -0.009(6) 0.005(6)
C57A 0.064(7) 0.071(7) 0.038(6) -0.015(6) 0.002(6) -0.011(6)
C58A 0.067(6) 0.054(6) 0.039(6) -0.016(6) 0.015(6) -0.004(6)
C59A 0.053(7) 0.048(6) 0.051(6) 0.000(6) 0.013(6) 0.006(6)
C60A 0.048(6) 0.055(7) 0.053(7) -0.002(6) 0.007(6) 0.007(7)
C61A 0.066(6) 0.051(6) 0.053(6) -0.009(6) 0.017(6) -0.004(6)
C62A 0.066(6) 0.046(6) 0.049(6) 0.000(6) 0.020(6) -0.001(6)
O9A 0.067(6) 0.052(6) 0.048(6) 0.009(5) 0.014(5) 0.002(5)
O10A 0.059(6) 0.072(6) 0.039(6) -0.008(6) -0.009(6) 0.000(6)
O11A 0.057(6) 0.043(6) 0.036(6) -0.006(5) 0.017(5) 0.005(5)
O12A 0.054(6) 0.055(6) 0.053(6) -0.006(6) 0.011(5) -0.005(5)
C63 0.054(6) 0.055(5) 0.028(5) 0.025(5) -0.002(5) -0.003(4)
C64 0.042(5) 0.074(5) 0.032(5) 0.024(5) -0.004(4) -0.005(5)
C65 0.033(5) 0.076(6) 0.033(5) -0.002(5) 0.000(4) -0.014(5)
C66 0.034(4) 0.066(5) 0.029(4) -0.002(5) 0.003(4) -0.013(4)
C67 0.041(5) 0.049(5) 0.027(5) 0.002(5) -0.004(4) 0.000(4)
C68 0.033(4) 0.049(5) 0.024(4) 0.009(4) 0.003(4) -0.006(4)
C69 0.045(5) 0.042(5) 0.034(4) -0.007(5) 0.004(4) 0.003(5)
C70 0.057(5) 0.043(5) 0.031(4) -0.001(4) 0.007(4) 0.004(4)
O13 0.062(5) 0.046(4) 0.026(4) 0.014(4) 0.004(4) -0.001(3)
O14 0.033(4) 0.077(5) 0.028(3) 0.009(4) -0.004(3) -0.012(4)
O15 0.039(4) 0.052(4) 0.024(3) -0.007(4) 0.005(3) -0.007(3)
O16 0.035(4) 0.040(4) 0.022(3) -0.001(3) -0.003(3) -0.004(3)
C63A 0.059(6) 0.052(6) 0.031(5) 0.005(5) 0.008(5) 0.002(5)
C64A 0.050(6) 0.055(6) 0.033(6) 0.014(6) -0.001(5) -0.002(5)
C65A 0.033(5) 0.068(6) 0.031(5) 0.011(5) -0.005(5) -0.013(5)
C66A 0.035(6) 0.071(6) 0.035(5) 0.000(6) 0.000(5) -0.014(5)
C67A 0.037(5) 0.057(5) 0.031(5) 0.003(5) 0.001(5) -0.006(5)
C68A 0.035(5) 0.053(5) 0.029(5) 0.001(5) -0.004(5) -0.002(5)
C69A 0.042(5) 0.052(5) 0.031(5) -0.001(5) 0.005(5) 0.003(5)
C70A 0.045(6) 0.044(6) 0.032(5) -0.006(5) 0.006(5) 0.003(5)
O13A 0.047(5) 0.044(5) 0.028(5) -0.005(5) 0.009(5) -0.005(4)
O14A 0.039(5) 0.065(5) 0.028(5) 0.017(5) 0.002(4) -0.009(5)
O15A 0.029(5) 0.062(5) 0.025(4) -0.008(4) 0.004(4) -0.005(4)
O16A 0.039(5) 0.051(5) 0.025(4) -0.004(5) -0.001(4) 0.004(4)
C36 0.029(3) 0.062(5) 0.046(4) -0.006(3) 0.002(3) -0.006(3)
C37 0.090(6) 0.046(4) 0.057(5) -0.012(4) -0.022(5) -0.022(4)
C38 0.074(6) 0.058(5) 0.055(5) -0.007(5) 0.015(4) 0.012(4)
Si4 0.0334(9) 0.0339(9) 0.0322(9) -0.0097(8) 0.0016(7) -0.0040(7)
K1 0.0390(7) 0.0556(8) 0.0196(6) 0.0041(7) 0.0069(5) 0.0009(6)
K2 0.0450(8) 0.0500(8) 0.0183(6) -0.0068(7) 0.0081(6) -0.0028(6)

loop_
_atom_type_symbol
_atom_type_description
_atom_type_scat_dispersion_real
_atom_type_scat_dispersion_imag
_atom_type_scat_source
C C 0.0033 0.0016 'International Tables Vol C Tables 4.2.6.8 and 6.1.1.4'
H H 0.0000 0.0000 'International Tables Vol C Tables 4.2.6.8 and 6.1.1.4'
Al Al 0.0645 0.0514 'International Tables Vol C Tables 4.2.6.8 and 6.1.1.4'
K K 0.2009 0.2494 'International Tables Vol C Tables 4.2.6.8 and 6.1.1.4'
N N 0.0061 0.0033 'International Tables Vol C Tables 4.2.6.8 and 6.1.1.4'
O O 0.0106 0.0060 'International Tables Vol C Tables 4.2.6.8 and 6.1.1.4'
Si Si 0.0817 0.0704 'International Tables Vol C Tables 4.2.6.8 and 6.1.1.4'

loop_
_geom_angle_atom_site_label_1
_geom_angle_atom_site_label_2
_geom_angle_atom_site_label_3
_geom_angle_site_symmetry_1
_geom_angle_site_symmetry_3
_geom_angle
_geom_angle_publ_flag
N2 Al1 N1 . . 110.6(3) ?
N2 Al1 C13 . . 120.1(3) ?
N1 Al1 C13 . . 91.1(3) ?
N2 Al1 H1 . . 105.8 ?
N1 Al1 H1 . . 116.0 ?
C13 Al1 H1 . . 113.2 ?
N1 C1 C6 . . 112.3(5) ?
N1 C1 C10 . . 108.3(5) ?
C6 C1 C10 . . 108.2(6) ?
N1 C1 C2 . . 113.1(5) ?
C6 C1 C2 . . 108.4(5) ?
C10 C1 C2 . . 106.3(5) ?
C3 C2 C1 . . 111.4(6) ?
C3 C2 H2A . . 109.4 ?
C1 C2 H2A . . 109.4 ?
C3 C2 H2B . . 109.4 ?
C1 C2 H2B . . 109.4 ?
H2A C2 H2B . . 108.0 ?
C4 C3 C9 . . 109.7(6) ?
C4 C3 C2 . . 109.0(6) ?
C9 C3 C2 . . 110.2(6) ?
C4 C3 H3 . . 109.3 ?
C9 C3 H3 . . 109.3 ?
C2 C3 H3 . . 109.3 ?
C3 C4 C5 . . 109.1(5) ?
C3 C4 H4A . . 109.9 ?
C5 C4 H4A . . 109.9 ?
C3 C4 H4B . . 109.9 ?
C5 C4 H4B . . 109.9 ?
H4A C4 H4B . . 108.3 ?
C4 C5 C6 . . 109.7(6) ?
C4 C5 C7 . . 109.1(5) ?
C6 C5 C7 . . 109.6(6) ?
C4 C5 H5 . . 109.5 ?
C6 C5 H5 . . 109.5 ?
C7 C5 H5 . . 109.5 ?
C5 C6 C1 . . 111.0(5) ?
C5 C6 H6A . . 109.4 ?
C1 C6 H6A . . 109.4 ?
C5 C6 H6B . . 109.4 ?
C1 C6 H6B . . 109.4 ?
H6A C6 H6B . . 108.0 ?
C8 C7 C5 . . 109.5(6) ?
C8 C7 H7A . . 109.8 ?
C5 C7 H7A . . 109.8 ?
C8 C7 H7B . . 109.8 ?
C5 C7 H7B . . 109.8 ?
H7A C7 H7B . . 108.2 ?
C9 C8 C10 . . 110.6(6) ?
C9 C8 C7 . . 107.8(6) ?
C10 C8 C7 . . 109.8(6) ?
C9 C8 H8 . . 109.6 ?
C10 C8 H8 . . 109.6 ?
C7 C8 H8 . . 109.6 ?
C8 C9 C3 . . 109.1(6) ?
C8 C9 H9A . . 109.9 ?
C3 C9 H9A . . 109.9 ?
C8 C9 H9B . . 109.9 ?
C3 C9 H9B . . 109.9 ?
H9A C9 H9B . . 108.3 ?
C8 C10 C1 . . 111.9(5) ?
C8 C10 H10A . . 109.2 ?
C1 C10 H10A . . 109.2 ?
C8 C10 H10B . . 109.2 ?
C1 C10 H10B . . 109.2 ?
H10A C10 H10B . . 107.9 ?
C12 C11 N1 . . 120.8(7) ?
C12 C11 H11 . . 119.6 ?
N1 C11 H11 . . 119.6 ?
C11 C12 C13 . . 120.2(6) ?
C11 C12 H12 . . 119.9 ?
C13 C12 H12 . . 119.9 ?
C12 C13 Si2 . . 109.4(7) ?
C12 C13 Si1 . . 105.1(5) ?
Si2 C13 Si1 . . 127.7(7) ?
C12 C13 Si2A . . 116.2(6) ?
Si1 C13 Si2A . . 114.5(6) ?
C12 C13 Al1 . . 97.1(5) ?
Si2 C13 Al1 . . 106.5(5) ?
Si1 C13 Al1 . . 106.8(3) ?
Si2A C13 Al1 . . 115.2(5) ?
Si1 C14 H14A . . 109.5 ?
Si1 C14 H14B . . 109.5 ?
H14A C14 H14B . . 109.5 ?
Si1 C14 H14C . . 109.5 ?
H14A C14 H14C . . 109.5 ?
H14B C14 H14C . . 109.5 ?
Si1 C15 H15A . . 109.5 ?
Si1 C15 H15B . . 109.5 ?
H15A C15 H15B . . 109.5 ?
Si1 C15 H15C . . 109.5 ?
H15A C15 H15C . . 109.5 ?
H15B C15 H15C . . 109.5 ?
Si1 C16 H16A . . 109.5 ?
Si1 C16 H16B . . 109.5 ?
H16A C16 H16B . . 109.5 ?
Si1 C16 H16C . . 109.5 ?
H16A C16 H16C . . 109.5 ?
H16B C16 H16C . . 109.5 ?
C13 Si1 C14 . . 113.0(4) ?
C13 Si1 C16 . . 112.5(4) ?
C14 Si1 C16 . . 107.1(4) ?
C13 Si1 C15 . . 110.8(4) ?
C14 Si1 C15 . . 105.4(4) ?
C16 Si1 C15 . . 107.7(5) ?
C13 Si2 C19 . . 110.5(9) ?
C13 Si2 C18 . . 113.2(16) ?
C19 Si2 C18 . . 107.6(11) ?
C13 Si2 C17 . . 112.9(9) ?
C19 Si2 C17 . . 106.7(9) ?
C18 Si2 C17 . . 105.5(10) ?
Si2 C17 H17A . . 109.5 ?
Si2 C17 H17B . . 109.5 ?
H17A C17 H17B . . 109.5 ?
Si2 C17 H17C . . 109.5 ?
H17A C17 H17C . . 109.5 ?
H17B C17 H17C . . 109.5 ?
Si2 C18 H18A . . 109.5 ?
Si2 C18 H18B . . 109.5 ?
H18A C18 H18B . . 109.5 ?
Si2 C18 H18C . . 109.5 ?
H18A C18 H18C . . 109.5 ?
H18B C18 H18C . . 109.5 ?
Si2 C19 H19A . . 109.5 ?
Si2 C19 H19B . . 109.5 ?
H19A C19 H19B . . 109.5 ?
Si2 C19 H19C . . 109.5 ?
H19A C19 H19C . . 109.5 ?
H19B C19 H19C . . 109.5 ?
C18A Si2A C13 . . 111.0(13) ?
C18A Si2A C19A . . 106.9(9) ?
C13 Si2A C19A . . 117.2(8) ?
C18A Si2A C17A . . 106.1(9) ?
C13 Si2A C17A . . 110.2(8) ?
C19A Si2A C17A . . 104.8(9) ?
Si2A C17A H17D . . 109.5 ?
Si2A C17A H17E . . 109.5 ?
H17D C17A H17E . . 109.5 ?
Si2A C17A H17F . . 109.5 ?
H17D C17A H17F . . 109.5 ?
H17E C17A H17F . . 109.5 ?
Si2A C18A H18D . . 109.5 ?
Si2A C18A H18E . . 109.5 ?
H18D C18A H18E . . 109.5 ?
Si2A C18A H18F . . 109.5 ?
H18D C18A H18F . . 109.5 ?
H18E C18A H18F . . 109.5 ?
Si2A C19A H19D . . 109.5 ?
Si2A C19A H19E . . 109.5 ?
H19D C19A H19E . . 109.5 ?
Si2A C19A H19F . . 109.5 ?
H19D C19A H19F . . 109.5 ?
H19E C19A H19F . . 109.5 ?
C11 N1 C1 . . 119.5(6) ?
C11 N1 Al1 . . 109.0(5) ?
C1 N1 Al1 . . 131.4(4) ?
Al1 N2 H2N1 . . 121.3 ?
Al1 N2 H2N2 . . 118.0 ?
H2N1 N2 H2N2 . . 99.3 ?
N4 Al2 N3 . . 112.5(3) ?
N4 Al2 C32 . . 118.5(3) ?
N3 Al2 C32 . . 90.8(3) ?
N4 Al2 H2 . . 109.4 ?
N3 Al2 H2 . . 110.0 ?
C32 Al2 H2 . . 114.3 ?
N3 C20 C21 . . 110.3(6) ?
N3 C20 C25 . . 112.6(6) ?
C21 C20 C25 . . 109.6(7) ?
N3 C20 C29 . . 111.6(6) ?
C21 C20 C29 . . 106.1(7) ?
C25 C20 C29 . . 106.3(7) ?
C20 C21 C22 . . 112.2(7) ?
C20 C21 H21A . . 109.2 ?
C22 C21 H21A . . 109.2 ?
C20 C21 H21B . . 109.2 ?
C22 C21 H21B . . 109.2 ?
H21A C21 H21B . . 107.9 ?
C28 C22 C23 . . 111.8(8) ?
C28 C22 C21 . . 109.8(8) ?
C23 C22 C21 . . 107.8(8) ?
C28 C22 H22 . . 109.1 ?
C23 C22 H22 . . 109.1 ?
C21 C22 H22 . . 109.1 ?
C24 C23 C22 . . 109.0(7) ?
C24 C23 H23A . . 109.9 ?
C22 C23 H23A . . 109.9 ?
C24 C23 H23B . . 109.9 ?
C22 C23 H23B . . 109.9 ?
H23A C23 H23B . . 108.3 ?
C26 C24 C23 . . 108.2(8) ?
C26 C24 C25 . . 108.1(8) ?
C23 C24 C25 . . 111.0(8) ?
C26 C24 H24 . . 109.8 ?
C23 C24 H24 . . 109.8 ?
C25 C24 H24 . . 109.8 ?
C20 C25 C24 . . 111.2(7) ?
C20 C25 H25A . . 109.4 ?
C24 C25 H25A . . 109.4 ?
C20 C25 H25B . . 109.4 ?
C24 C25 H25B . . 109.4 ?
H25A C25 H25B . . 108.0 ?
C24 C26 C27 . . 111.0(7) ?
C24 C26 H26A . . 109.4 ?
C27 C26 H26A . . 109.4 ?
C24 C26 H26B . . 109.4 ?
C27 C26 H26B . . 109.4 ?
H26A C26 H26B . . 108.0 ?
C28 C27 C29 . . 109.9(7) ?
C28 C27 C26 . . 108.3(8) ?
C29 C27 C26 . . 109.1(7) ?
C28 C27 H27 . . 109.8 ?
C29 C27 H27 . . 109.8 ?
C26 C27 H27 . . 109.8 ?
C22 C28 C27 . . 108.2(7) ?
C22 C28 H28A . . 110.1 ?
C27 C28 H28A . . 110.1 ?
C22 C28 H28B . . 110.1 ?
C27 C28 H28B . . 110.1 ?
H28A C28 H28B . . 108.4 ?
C27 C29 C20 . . 112.4(7) ?
C27 C29 H29A . . 109.1 ?
C20 C29 H29A . . 109.1 ?
C27 C29 H29B . . 109.1 ?
C20 C29 H29B . . 109.1 ?
H29A C29 H29B . . 107.9 ?
C31 C30 N3 . . 121.0(8) ?
C31 C30 H30 . . 119.5 ?
N3 C30 H30 . . 119.5 ?
C30 C31 C32 . . 117.3(7) ?
C30 C31 H31 . . 121.3 ?
C32 C31 H31 . . 121.3 ?
C31 C32 Si3 . . 111.3(5) ?
C31 C32 Si4 . . 105.0(5) ?
Si3 C32 Si4 . . 119.1(4) ?
C31 C32 Al2 . . 101.0(5) ?
Si3 C32 Al2 . . 112.8(4) ?
Si4 C32 Al2 . . 105.8(3) ?
Si3 C33 H33A . . 109.5 ?
Si3 C33 H33B . . 109.5 ?
H33A C33 H33B . . 109.5 ?
Si3 C33 H33C . . 109.5 ?
H33A C33 H33C . . 109.5 ?
H33B C33 H33C . . 109.5 ?
Si3 C34 H34A . . 109.5 ?
Si3 C34 H34B . . 109.5 ?
H34A C34 H34B . . 109.5 ?
Si3 C34 H34C . . 109.5 ?
H34A C34 H34C . . 109.5 ?
H34B C34 H34C . . 109.5 ?
Si3 C35 H35A . . 109.5 ?
Si3 C35 H35B . . 109.5 ?
H35A C35 H35B . . 109.5 ?
Si3 C35 H35C . . 109.5 ?
H35A C35 H35C . . 109.5 ?
H35B C35 H35C . . 109.5 ?
C32 Si3 C35 . . 110.2(4) ?
C32 Si3 C33 . . 112.3(4) ?
C35 Si3 C33 . . 108.3(5) ?
C32 Si3 C34 . . 112.5(4) ?
C35 Si3 C34 . . 106.5(5) ?
C33 Si3 C34 . . 106.7(5) ?
C30 N3 C20 . . 119.0(6) ?
C30 N3 Al2 . . 109.2(5) ?
C20 N3 Al2 . . 131.7(5) ?
Al2 N4 H4C . . 123.2 ?
Al2 N4 H4D . . 123.5 ?
H4C N4 H4D . . 105.0 ?
N4A Al2A N3A . . 111.1(7) ?
N4A Al2A C32A . . 116.2(6) ?
N3A Al2A C32A . . 89.8(5) ?
N4A Al2A H2C . . 120.3 ?
N3A Al2A H2C . . 108.6 ?
C32A Al2A H2C . . 106.6 ?
N3A C20A C25A . . 111.4(11) ?
N3A C20A C21A . . 110.6(11) ?
C25A C20A C21A . . 109.1(12) ?
N3A C20A C29A . . 111.4(11) ?
C25A C20A C29A . . 108.6(12) ?
C21A C20A C29A . . 105.5(11) ?
C22A C21A C20A . . 111.6(10) ?
C22A C21A H21C . . 109.3 ?
C20A C21A H21C . . 109.3 ?
C22A C21A H21D . . 109.3 ?
C20A C21A H21D . . 109.3 ?
H21C C21A H21D . . 108.0 ?
C28A C22A C23A . . 110.1(12) ?
C28A C22A C21A . . 109.6(12) ?
C23A C22A C21A . . 109.5(12) ?
C28A C22A H22A . . 109.2 ?
C23A C22A H22A . . 109.2 ?
C21A C22A H22A . . 109.2 ?
C22A C23A C24A . . 109.2(11) ?
C22A C23A H23C . . 109.8 ?
C24A C23A H23C . . 109.8 ?
C22A C23A H23D . . 109.8 ?
C24A C23A H23D . . 109.8 ?
H23C C23A H23D . . 108.3 ?
C26A C24A C23A . . 108.5(12) ?
C26A C24A C25A . . 109.4(13) ?
C23A C24A C25A . . 109.5(13) ?
C26A C24A H24A . . 109.8 ?
C23A C24A H24A . . 109.8 ?
C25A C24A H24A . . 109.8 ?
C20A C25A C24A . . 110.6(10) ?
C20A C25A H25C . . 109.5 ?
C24A C25A H25C . . 109.5 ?
C20A C25A H25D . . 109.5 ?
C24A C25A H25D . . 109.5 ?
H25C C25A H25D . . 108.1 ?
C27A C26A C24A . . 111.3(11) ?
C27A C26A H26C . . 109.4 ?
C24A C26A H26C . . 109.4 ?
C27A C26A H26D . . 109.4 ?
C24A C26A H26D . . 109.4 ?
H26C C26A H26D . . 108.0 ?
C28A C27A C26A . . 108.9(12) ?
C28A C27A C29A . . 110.2(13) ?
C26A C27A C29A . . 107.5(12) ?
C28A C27A H27A . . 110.1 ?
C26A C27A H27A . . 110.1 ?
C29A C27A H27A . . 110.1 ?
C27A C28A C22A . . 108.8(11) ?
C27A C28A H28C . . 109.9 ?
C22A C28A H28C . . 109.9 ?
C27A C28A H28D . . 109.9 ?
C22A C28A H28D . . 109.9 ?
H28C C28A H28D . . 108.3 ?
C20A C29A C27A . . 112.4(10) ?
C20A C29A H29C . . 109.1 ?
C27A C29A H29C . . 109.1 ?
C20A C29A H29D . . 109.1 ?
C27A C29A H29D . . 109.1 ?
H29C C29A H29D . . 107.9 ?
C31A C30A N3A . . 119.8(12) ?
C31A C30A H30A . . 120.1 ?
N3A C30A H30A . . 120.1 ?
C30A C31A C32A . . 116.9(12) ?
C30A C31A H31A . . 121.6 ?
C32A C31A H31A . . 121.6 ?
C31A C32A Si3A . . 111.4(9) ?
C31A C32A Si4 . . 106.9(10) ?
Si3A C32A Si4 . . 114.5(6) ?
C31A C32A Al2A . . 101.8(8) ?
Si3A C32A Al2A . . 111.6(6) ?
Si4 C32A Al2A . . 109.9(6) ?
Si3A C33A H33D . . 109.5 ?
Si3A C33A H33E . . 109.5 ?
H33D C33A H33E . . 109.5 ?
Si3A C33A H33F . . 109.5 ?
H33D C33A H33F . . 109.5 ?
H33E C33A H33F . . 109.5 ?
Si3A C34A H34D . . 109.5 ?
Si3A C34A H34E . . 109.5 ?
H34D C34A H34E . . 109.5 ?
Si3A C34A H34F . . 109.5 ?
H34D C34A H34F . . 109.5 ?
H34E C34A H34F . . 109.5 ?
Si3A C35A H35D . . 109.5 ?
Si3A C35A H35E . . 109.5 ?
H35D C35A H35E . . 109.5 ?
Si3A C35A H35F . . 109.5 ?
H35D C35A H35F . . 109.5 ?
H35E C35A H35F . . 109.5 ?
C32A Si3A C35A . . 109.8(8) ?
C32A Si3A C33A . . 112.3(10) ?
C35A Si3A C33A . . 108.4(11) ?
C32A Si3A C34A . . 112.2(8) ?
C35A Si3A C34A . . 106.6(10) ?
C33A Si3A C34A . . 107.2(10) ?
C30A N3A C20A . . 120.9(10) ?
C30A N3A Al2A . . 110.6(8) ?
C20A N3A Al2A . . 128.5(9) ?
Al2A N4A H4N1 . . 124.4 ?
Al2A N4A H4N2 . . 126.0 ?
H4N1 N4A H4N2 . . 109.2 ?
O1 C39 C40 . . 112.0(6) ?
O1 C39 H39A . . 109.2 ?
C40 C39 H39A . . 109.2 ?
O1 C39 H39B . . 109.2 ?
C40 C39 H39B . . 109.2 ?
H39A C39 H39B . . 107.9 ?
O2 C40 C39 . . 108.7(6) ?
O2 C40 H40A . . 110.0 ?
C39 C40 H40A . . 110.0 ?
O2 C40 H40B . . 110.0 ?
C39 C40 H40B . . 110.0 ?
H40A C40 H40B . . 108.3 ?
O2 C41 C42 . . 113.1(6) ?
O2 C41 H41A . . 109.0 ?
C42 C41 H41A . . 109.0 ?
O2 C41 H41B . . 109.0 ?
C42 C41 H41B . . 109.0 ?
H41A C41 H41B . . 107.8 ?
O3 C42 C41 . . 107.3(5) ?
O3 C42 H42A . . 110.2 ?
C41 C42 H42A . . 110.2 ?
O3 C42 H42B . . 110.2 ?
C41 C42 H42B . . 110.2 ?
H42A C42 H42B . . 108.5 ?
O3 C43 C44 . . 111.8(5) ?
O3 C43 H43A . . 109.2 ?
C44 C43 H43A . . 109.2 ?
O3 C43 H43B . . 109.2 ?
C44 C43 H43B . . 109.2 ?
H43A C43 H43B . . 107.9 ?
O4 C44 C43 . . 109.5(5) ?
O4 C44 H44A . . 109.8 ?
C43 C44 H44A . . 109.8 ?
O4 C44 H44B . . 109.8 ?
C43 C44 H44B . . 109.8 ?
H44A C44 H44B . . 108.2 ?
O4 C45 C46 . . 112.1(5) ?
O4 C45 H45A . . 109.2 ?
C46 C45 H45A . . 109.2 ?
O4 C45 H45B . . 109.2 ?
C46 C45 H45B . . 109.2 ?
H45A C45 H45B . . 107.9 ?
O1 C46 C45 . . 108.3(5) ?
O1 C46 H46A . . 110.0 ?
C45 C46 H46A . . 110.0 ?
O1 C46 H46B . . 110.0 ?
C45 C46 H46B . . 110.0 ?
H46A C46 H46B . . 108.4 ?
C46 O1 C39 . . 113.6(5) ?
C46 O1 K1 . . 115.4(4) ?
C39 O1 K1 . . 111.1(4) ?
C41 O2 C40 . . 114.1(5) ?
C41 O2 K1 . . 109.2(4) ?
C40 O2 K1 . . 118.5(4) ?
C42 O3 C43 . . 114.0(5) ?
C42 O3 K1 . . 117.3(4) ?
C43 O3 K1 . . 108.5(3) ?
C44 O4 C45 . . 113.7(5) ?
C44 O4 K1 . . 118.2(3) ?
C45 O4 K1 . . 109.0(4) ?
O5 C47 C48 . . 110.6(9) ?
O5 C47 H47A . . 109.5 ?
C48 C47 H47A . . 109.5 ?
O5 C47 H47B . . 109.5 ?
C48 C47 H47B . . 109.5 ?
H47A C47 H47B . . 108.1 ?
O6 C48 C47 . . 110.8(9) ?
O6 C48 H48A . . 109.5 ?
C47 C48 H48A . . 109.5 ?
O6 C48 H48B . . 109.5 ?
C47 C48 H48B . . 109.5 ?
H48A C48 H48B . . 108.1 ?
O6 C49 C50 . . 109.9(9) ?
O6 C49 H49A . . 109.7 ?
C50 C49 H49A . . 109.7 ?
O6 C49 H49B . . 109.7 ?
C50 C49 H49B . . 109.7 ?
H49A C49 H49B . . 108.2 ?
O7 C50 C49 . . 108.5(9) ?
O7 C50 H50A . . 110.0 ?
C49 C50 H50A . . 110.0 ?
O7 C50 H50B . . 110.0 ?
C49 C50 H50B . . 110.0 ?
H50A C50 H50B . . 108.4 ?
O7 C51 C52 . . 108.8(8) ?
O7 C51 H51A . . 109.9 ?
C52 C51 H51A . . 109.9 ?
O7 C51 H51B . . 109.9 ?
C52 C51 H51B . . 109.9 ?
H51A C51 H51B . . 108.3 ?
O8 C52 C51 . . 113.7(8) ?
O8 C52 H52A . . 108.8 ?
C51 C52 H52A . . 108.8 ?
O8 C52 H52B . . 108.8 ?
C51 C52 H52B . . 108.8 ?
H52A C52 H52B . . 107.7 ?
O8 C53 C54 . . 108.4(8) ?
O8 C53 H53A . . 110.0 ?
C54 C53 H53A . . 110.0 ?
O8 C53 H53B . . 110.0 ?
C54 C53 H53B . . 110.0 ?
H53A C53 H53B . . 108.4 ?
O5 C54 C53 . . 112.5(8) ?
O5 C54 H54A . . 109.1 ?
C53 C54 H54A . . 109.1 ?
O5 C54 H54B . . 109.1 ?
C53 C54 H54B . . 109.1 ?
H54A C54 H54B . . 107.8 ?
C54 O5 C47 . . 113.2(9) ?
C54 O5 K1 . . 108.2(6) ?
C47 O5 K1 . . 118.3(6) ?
C48 O6 C49 . . 113.0(10) ?
C48 O6 K1 . . 113.8(8) ?
C49 O6 K1 . . 115.3(6) ?
C51 O7 C50 . . 114.4(10) ?
C51 O7 K1 . . 119.7(6) ?
C50 O7 K1 . . 113.1(7) ?
C52 O8 C53 . . 113.5(9) ?
C52 O8 K1 . . 108.4(7) ?
C53 O8 K1 . . 116.6(6) ?
O5A C47A C48A . . 112.4(11) ?
O5A C47A H47C . . 109.1 ?
C48A C47A H47C . . 109.1 ?
O5A C47A H47D . . 109.1 ?
C48A C47A H47D . . 109.1 ?
H47C C47A H47D . . 107.8 ?
O6A C48A C47A . . 108.8(11) ?
O6A C48A H48C . . 109.9 ?
C47A C48A H48C . . 109.9 ?
O6A C48A H48D . . 109.9 ?
C47A C48A H48D . . 109.9 ?
H48C C48A H48D . . 108.3 ?
O6A C49A C50A . . 111.5(11) ?
O6A C49A H49C . . 109.3 ?
C50A C49A H49C . . 109.3 ?
O6A C49A H49D . . 109.3 ?
C50A C49A H49D . . 109.3 ?
H49C C49A H49D . . 108.0 ?
O7A C50A C49A . . 106.7(11) ?
O7A C50A H50C . . 110.4 ?
C49A C50A H50C . . 110.4 ?
O7A C50A H50D . . 110.4 ?
C49A C50A H50D . . 110.4 ?
H50C C50A H50D . . 108.6 ?
O7A C51A C52A . . 111.4(11) ?
O7A C51A H51C . . 109.3 ?
C52A C51A H51C . . 109.3 ?
O7A C51A H51D . . 109.3 ?
C52A C51A H51D . . 109.3 ?
H51C C51A H51D . . 108.0 ?
O8A C52A C51A . . 108.7(11) ?
O8A C52A H52C . . 110.0 ?
C51A C52A H52C . . 110.0 ?
O8A C52A H52D . . 110.0 ?
C51A C52A H52D . . 110.0 ?
H52C C52A H52D . . 108.3 ?
O8A C53A C54A . . 111.0(12) ?
O8A C53A H53C . . 109.4 ?
C54A C53A H53C . . 109.4 ?
O8A C53A H53D . . 109.4 ?
C54A C53A H53D . . 109.4 ?
H53C C53A H53D . . 108.0 ?
O5A C54A C53A . . 110.8(12) ?
O5A C54A H54C . . 109.5 ?
C53A C54A H54C . . 109.5 ?
O5A C54A H54D . . 109.5 ?
C53A C54A H54D . . 109.5 ?
H54C C54A H54D . . 108.1 ?
C47A O5A C54A . . 112.4(13) ?
C47A O5A K1 . . 113.5(10) ?
C54A O5A K1 . . 114.4(9) ?
C49A O6A C48A . . 112.6(13) ?
C49A O6A K1 . . 110.4(9) ?
C48A O6A K1 . . 118.5(9) ?
C51A O7A C50A . . 114.1(13) ?
C51A O7A K1 . . 108.1(10) ?
C50A O7A K1 . . 117.5(9) ?
C53A O8A C52A . . 116.3(13) ?
C53A O8A K1 . . 109.4(10) ?
C52A O8A K1 . . 119.2(9) ?
O9 C55 C56 . . 113.3(8) ?
O9 C55 H55A . . 108.9 ?
C56 C55 H55A . . 108.9 ?
O9 C55 H55B . . 108.9 ?
C56 C55 H55B . . 108.9 ?
H55A C55 H55B . . 107.7 ?
O10 C56 C55 . . 109.2(8) ?
O10 C56 H56A . . 109.8 ?
C55 C56 H56A . . 109.8 ?
O10 C56 H56B . . 109.8 ?
C55 C56 H56B . . 109.8 ?
H56A C56 H56B . . 108.3 ?
O10 C57 C58 . . 112.7(7) ?
O10 C57 K2 . . 48.2(4) ?
C58 C57 K2 . . 80.8(5) ?
O10 C57 H57A . . 109.0 ?
C58 C57 H57A . . 109.0 ?
K2 C57 H57A . . 87.6 ?
O10 C57 H57B . . 109.0 ?
C58 C57 H57B . . 109.0 ?
K2 C57 H57B . . 156.7 ?
H57A C57 H57B . . 107.8 ?
O11 C58 C57 . . 108.9(8) ?
O11 C58 H58A . . 109.9 ?
C57 C58 H58A . . 109.9 ?
O11 C58 H58B . . 109.9 ?
C57 C58 H58B . . 109.9 ?
H58A C58 H58B . . 108.3 ?
O11 C59 C60 . . 111.7(7) ?
O11 C59 K2 . . 48.3(4) ?
C60 C59 K2 . . 86.1(5) ?
O11 C59 H59A . . 109.3 ?
C60 C59 H59A . . 109.3 ?
K2 C59 H59A . . 81.0 ?
O11 C59 H59B . . 109.3 ?
C60 C59 H59B . . 109.3 ?
K2 C59 H59B . . 157.4 ?
H59A C59 H59B . . 107.9 ?
O12 C60 C59 . . 106.6(7) ?
O12 C60 H60A . . 110.4 ?
C59 C60 H60A . . 110.4 ?
O12 C60 H60B . . 110.4 ?
C59 C60 H60B . . 110.4 ?
H60A C60 H60B . . 108.6 ?
O12 C61 C62 . . 112.4(7) ?
O12 C61 H61A . . 109.1 ?
C62 C61 H61A . . 109.1 ?
O12 C61 H61B . . 109.1 ?
C62 C61 H61B . . 109.1 ?
H61A C61 H61B . . 107.8 ?
O9 C62 C61 . . 108.6(7) ?
O9 C62 H62A . . 110.0 ?
C61 C62 H62A . . 110.0 ?
O9 C62 H62B . . 110.0 ?
C61 C62 H62B . . 110.0 ?
H62A C62 H62B . . 108.3 ?
C55 O9 C62 . . 115.7(8) ?
C55 O9 K2 . . 110.1(6) ?
C62 O9 K2 . . 116.9(5) ?
C57 O10 C56 . . 113.0(8) ?
C57 O10 K2 . . 109.7(6) ?
C56 O10 K2 . . 117.6(5) ?
C59 O11 C58 . . 116.1(7) ?
C59 O11 K2 . . 108.8(5) ?
C58 O11 K2 . . 118.2(5) ?
C61 O12 C60 . . 114.5(7) ?
C61 O12 K2 . . 110.4(6) ?
C60 O12 K2 . . 117.9(5) ?
O9A C55A C56A . . 112.0(14) ?
O9A C55A H55C . . 109.2 ?
C56A C55A H55C . . 109.2 ?
O9A C55A H55D . . 109.2 ?
C56A C55A H55D . . 109.2 ?
H55C C55A H55D . . 107.9 ?
O10A C56A C55A . . 110.4(14) ?
O10A C56A H56C . . 109.6 ?
C55A C56A H56C . . 109.6 ?
O10A C56A H56D . . 109.6 ?
C55A C56A H56D . . 109.6 ?
H56C C56A H56D . . 108.1 ?
O10A C57A C58A . . 111.6(15) ?
O10A C57A H57C . . 109.3 ?
C58A C57A H57C . . 109.3 ?
O10A C57A H57D . . 109.3 ?
C58A C57A H57D . . 109.3 ?
H57C C57A H57D . . 108.0 ?
O11A C58A C57A . . 110.7(13) ?
O11A C58A H58C . . 109.5 ?
C57A C58A H58C . . 109.5 ?
O11A C58A H58D . . 109.5 ?
C57A C58A H58D . . 109.5 ?
H58C C58A H58D . . 108.1 ?
O11A C59A C60A . . 112.5(13) ?
O11A C59A H59C . . 109.1 ?
C60A C59A H59C . . 109.1 ?
O11A C59A H59D . . 109.1 ?
C60A C59A H59D . . 109.1 ?
H59C C59A H59D . . 107.8 ?
O12A C60A C59A . . 112.6(13) ?
O12A C60A H60C . . 109.1 ?
C59A C60A H60C . . 109.1 ?
O12A C60A H60D . . 109.1 ?
C59A C60A H60D . . 109.1 ?
H60C C60A H60D . . 107.8 ?
O12A C61A C62A . . 110.0(13) ?
O12A C61A H61C . . 109.7 ?
C62A C61A H61C . . 109.7 ?
O12A C61A H61D . . 109.7 ?
C62A C61A H61D . . 109.7 ?
H61C C61A H61D . . 108.2 ?
O9A C62A C61A . . 111.1(13) ?
O9A C62A H62C . . 109.4 ?
C61A C62A H62C . . 109.4 ?
O9A C62A H62D . . 109.4 ?
C61A C62A H62D . . 109.4 ?
H62C C62A H62D . . 108.0 ?
C55A O9A C62A . . 112.9(15) ?
C55A O9A K2 . . 118.0(10) ?
C62A O9A K2 . . 111.1(12) ?
C56A O10A C57A . . 113.5(15) ?
C56A O10A K2 . . 114.7(12) ?
C57A O10A K2 . . 115.9(10) ?
C58A O11A C59A . . 114.9(15) ?
C58A O11A K2 . . 109.9(13) ?
C59A O11A K2 . . 119.7(10) ?
C60A O12A C61A . . 110.1(14) ?
C60A O12A K2 . . 113.0(11) ?
C61A O12A K2 . . 117.5(10) ?
O13 C63 C64 . . 113.5(9) ?
O13 C63 H63A . . 108.9 ?
C64 C63 H63A . . 108.9 ?
O13 C63 H63B . . 108.9 ?
C64 C63 H63B . . 108.9 ?
H63A C63 H63B . . 107.7 ?
O14 C64 C63 . . 108.5(10) ?
O14 C64 H64A . . 110.0 ?
C63 C64 H64A . . 110.0 ?
O14 C64 H64B . . 110.0 ?
C63 C64 H64B . . 110.0 ?
H64A C64 H64B . . 108.4 ?
O14 C65 C66 . . 112.7(9) ?
O14 C65 H65A . . 109.1 ?
C66 C65 H65A . . 109.1 ?
O14 C65 H65B . . 109.1 ?
C66 C65 H65B . . 109.1 ?
H65A C65 H65B . . 107.8 ?
O15 C66 C65 . . 107.0(9) ?
O15 C66 H66A . . 110.3 ?
C65 C66 H66A . . 110.3 ?
O15 C66 H66B . . 110.3 ?
C65 C66 H66B . . 110.3 ?
H66A C66 H66B . . 108.6 ?
O15 C67 C68 . . 111.6(8) ?
O15 C67 H67A . . 109.3 ?
C68 C67 H67A . . 109.3 ?
O15 C67 H67B . . 109.3 ?
C68 C67 H67B . . 109.3 ?
H67A C67 H67B . . 108.0 ?
O16 C68 C67 . . 109.4(8) ?
O16 C68 H68A . . 109.8 ?
C67 C68 H68A . . 109.8 ?
O16 C68 H68B . . 109.8 ?
C67 C68 H68B . . 109.8 ?
H68A C68 H68B . . 108.2 ?
O16 C69 C70 . . 112.4(9) ?
O16 C69 H69A . . 109.1 ?
C70 C69 H69A . . 109.1 ?
O16 C69 H69B . . 109.1 ?
C70 C69 H69B . . 109.1 ?
H69A C69 H69B . . 107.9 ?
O13 C70 C69 . . 109.3(8) ?
O13 C70 H70A . . 109.8 ?
C69 C70 H70A . . 109.8 ?
O13 C70 H70B . . 109.8 ?
C69 C70 H70B . . 109.8 ?
H70A C70 H70B . . 108.3 ?
C63 O13 C70 . . 113.9(9) ?
C63 O13 K2 . . 108.5(8) ?
C70 O13 K2 . . 116.8(6) ?
C65 O14 C64 . . 114.9(9) ?
C65 O14 K2 . . 109.7(7) ?
C64 O14 K2 . . 118.7(6) ?
C66 O15 C67 . . 114.4(8) ?
C66 O15 K2 . . 116.9(6) ?
C67 O15 K2 . . 109.9(6) ?
C69 O16 C68 . . 113.5(9) ?
C69 O16 K2 . . 110.8(6) ?
C68 O16 K2 . . 118.0(6) ?
O13A C63A C64A . . 111.0(11) ?
O13A C63A H63C . . 109.4 ?
C64A C63A H63C . . 109.4 ?
O13A C63A H63D . . 109.4 ?
C64A C63A H63D . . 109.4 ?
H63C C63A H63D . . 108.0 ?
O14A C64A C63A . . 111.4(11) ?
O14A C64A H64C . . 109.3 ?
C63A C64A H64C . . 109.3 ?
O14A C64A H64D . . 109.3 ?
C63A C64A H64D . . 109.3 ?
H64C C64A H64D . . 108.0 ?
O14A C65A C66A . . 110.8(11) ?
O14A C65A H65C . . 109.5 ?
C66A C65A H65C . . 109.5 ?
O14A C65A H65D . . 109.5 ?
C66A C65A H65D . . 109.5 ?
H65C C65A H65D . . 108.1 ?
O15A C66A C65A . . 109.9(11) ?
O15A C66A H66C . . 109.7 ?
C65A C66A H66C . . 109.7 ?
O15A C66A H66D . . 109.7 ?
C65A C66A H66D . . 109.7 ?
H66C C66A H66D . . 108.2 ?
O15A C67A C68A . . 110.0(10) ?
O15A C67A H67C . . 109.7 ?
C68A C67A H67C . . 109.7 ?
O15A C67A H67D . . 109.7 ?
C68A C67A H67D . . 109.7 ?
H67C C67A H67D . . 108.2 ?
O16A C68A C67A . . 111.6(11) ?
O16A C68A H68C . . 109.3 ?
C67A C68A H68C . . 109.3 ?
O16A C68A H68D . . 109.3 ?
C67A C68A H68D . . 109.3 ?
H68C C68A H68D . . 108.0 ?
O16A C69A C70A . . 109.1(11) ?
O16A C69A H69C . . 109.9 ?
C70A C69A H69C . . 109.9 ?
O16A C69A H69D . . 109.9 ?
C70A C69A H69D . . 109.9 ?
H69C C69A H69D . . 108.3 ?
O13A C70A C69A . . 113.7(11) ?
O13A C70A H70C . . 108.8 ?
C69A C70A H70C . . 108.8 ?
O13A C70A H70D . . 108.8 ?
C69A C70A H70D . . 108.8 ?
H70C C70A H70D . . 107.7 ?
C70A O13A C63A . . 115.5(11) ?
C70A O13A K2 . . 105.9(8) ?
C63A O13A K2 . . 118.7(7) ?
C64A O14A C65A . . 112.7(12) ?
C64A O14A K2 . . 113.3(9) ?
C65A O14A K2 . . 114.9(7) ?
C66A O15A C67A . . 115.3(11) ?
C66A O15A K2 . . 114.0(9) ?
C67A O15A K2 . . 116.2(7) ?
C69A O16A C68A . . 113.8(11) ?
C69A O16A K2 . . 118.8(8) ?
C68A O16A K2 . . 109.8(9) ?
Si4 C36 H36A . . 109.5 ?
Si4 C36 H36B . . 109.5 ?
H36A C36 H36B . . 109.5 ?
Si4 C36 H36C . . 109.5 ?
H36A C36 H36C . . 109.5 ?
H36B C36 H36C . . 109.5 ?
Si4 C37 H37A . . 109.5 ?
Si4 C37 H37B . . 109.5 ?
H37A C37 H37B . . 109.5 ?
Si4 C37 H37C . . 109.5 ?
H37A C37 H37C . . 109.5 ?
H37B C37 H37C . . 109.5 ?
Si4 C38 H38A . . 109.5 ?
Si4 C38 H38B . . 109.5 ?
H38A C38 H38B . . 109.5 ?
Si4 C38 H38C . . 109.5 ?
H38A C38 H38C . . 109.5 ?
H38B C38 H38C . . 109.5 ?
C32A Si4 C36 . . 107.3(4) ?
C36 Si4 C32 . . 111.4(3) ?
C32A Si4 C37 . . 105.4(5) ?
C36 Si4 C37 . . 106.8(4) ?
C32 Si4 C37 . . 118.6(4) ?
C32A Si4 C38 . . 124.0(5) ?
C36 Si4 C38 . . 106.8(4) ?
C32 Si4 C38 . . 107.1(4) ?
C37 Si4 C38 . . 105.5(4) ?
O5A K1 O8A . . 63.4(4) ?
O7 K1 O4 . . 165.1(2) ?
O5A K1 O4 . . 92.6(3) ?
O8A K1 O4 . . 128.1(3) ?
O7 K1 O1 . . 130.0(2) ?
O5A K1 O1 . . 88.5(3) ?
O8A K1 O1 . . 70.7(3) ?
O4 K1 O1 . . 62.87(13) ?
O7 K1 O8 . . 61.6(2) ?
O4 K1 O8 . . 133.2(2) ?
O1 K1 O8 . . 73.3(2) ?
O7 K1 O3 . . 106.4(3) ?
O5A K1 O3 . . 150.1(3) ?
O8A K1 O3 . . 144.5(3) ?
O4 K1 O3 . . 62.20(13) ?
O1 K1 O3 . . 93.17(14) ?
O8 K1 O3 . . 139.0(2) ?
O5A K1 O7A . . 92.9(4) ?
O8A K1 O7A . . 61.2(3) ?
O4 K1 O7A . . 170.7(3) ?
O1 K1 O7A . . 124.8(3) ?
O3 K1 O7A . . 110.2(3) ?
O7 K1 O2 . . 88.2(2) ?
O5A K1 O2 . . 141.1(3) ?
O8A K1 O2 . . 82.8(3) ?
O4 K1 O2 . . 93.88(13) ?
O1 K1 O2 . . 61.16(15) ?
O8 K1 O2 . . 78.0(2) ?
O3 K1 O2 . . 61.84(14) ?
O7A K1 O2 . . 86.5(3) ?
O7 K1 O6 . . 61.4(3) ?
O4 K1 O6 . . 113.7(2) ?
O1 K1 O6 . . 144.0(2) ?
O8 K1 O6 . . 92.0(3) ?
O3 K1 O6 . . 117.6(2) ?
O2 K1 O6 . . 148.8(2) ?
O5A K1 O6A . . 60.6(3) ?
O8A K1 O6A . . 92.4(4) ?
O4 K1 O6A . . 115.9(3) ?
O1 K1 O6A . . 149.0(3) ?
O3 K1 O6A . . 114.0(3) ?
O7A K1 O6A . . 60.9(3) ?
O2 K1 O6A . . 144.4(3) ?
O7 K1 O5 . . 92.5(3) ?
O4 K1 O5 . . 96.6(2) ?
O1 K1 O5 . . 84.5(2) ?
O8 K1 O5 . . 62.3(2) ?
O3 K1 O5 . . 156.7(2) ?
O2 K1 O5 . . 133.9(2) ?
O6 K1 O5 . . 59.8(3) ?
O16A K2 O15A . . 63.4(3) ?
O11 K2 O14 . . 93.8(2) ?
O16A K2 O11A . . 154.7(4) ?
O15A K2 O11A . . 141.0(4) ?
O11 K2 O9 . . 91.8(2) ?
O14 K2 O9 . . 128.8(3) ?
O11 K2 O12 . . 61.46(19) ?
O14 K2 O12 . . 76.7(2) ?
O9 K2 O12 . . 61.9(2) ?
O11 K2 O13 . . 107.1(2) ?
O14 K2 O13 . . 62.0(2) ?
O9 K2 O13 . . 158.3(2) ?
O12 K2 O13 . . 136.7(2) ?
O11 K2 O15 . . 136.0(2) ?
O14 K2 O15 . . 61.9(2) ?
O9 K2 O15 . . 79.6(2) ?
O12 K2 O15 . . 76.8(2) ?
O13 K2 O15 . . 93.4(2) ?
O11 K2 O16 . . 162.0(2) ?
O14 K2 O16 . . 92.7(2) ?
O9 K2 O16 . . 97.2(2) ?
O12 K2 O16 . . 136.5(2) ?
O13 K2 O16 . . 61.7(2) ?
O15 K2 O16 . . 61.4(2) ?
O11 K2 O10 . . 62.1(2) ?
O14 K2 O10 . . 155.3(2) ?
O9 K2 O10 . . 61.6(2) ?
O12 K2 O10 . . 94.31(18) ?
O13 K2 O10 . . 117.8(2) ?
O15 K2 O10 . . 139.1(2) ?
O16 K2 O10 . . 109.0(2) ?
O16A K2 O10A . . 96.6(4) ?
O15A K2 O10A . . 135.0(4) ?
O11A K2 O10A . . 61.7(4) ?

loop_
_geom_bond_atom_site_label_1
_geom_bond_atom_site_label_2
_geom_bond_site_symmetry_2
_geom_bond_distance
_geom_bond_publ_flag
Al1 N2 . 1.751(5) ?
Al1 N1 . 1.857(6) ?
Al1 C13 . 2.052(7) ?
Al1 H1 . 1.5516 ?
C1 N1 . 1.476(9) ?
C1 C6 . 1.531(7) ?
C1 C10 . 1.532(7) ?
C1 C2 . 1.539(7) ?
C2 C3 . 1.535(7) ?
C2 H2A . 0.99 ?
C2 H2B . 0.99 ?
C3 C4 . 1.517(7) ?
C3 C9 . 1.519(8) ?
C3 H3 . 1.0 ?
C4 C5 . 1.527(7) ?
C4 H4A . 0.99 ?
C4 H4B . 0.99 ?
C5 C6 . 1.527(7) ?
C5 C7 . 1.528(7) ?
C5 H5 . 1.0 ?
C6 H6A . 0.99 ?
C6 H6B . 0.99 ?
C7 C8 . 1.525(8) ?
C7 H7A . 0.99 ?
C7 H7B . 0.99 ?
C8 C9 . 1.517(7) ?
C8 C10 . 1.522(7) ?
C8 H8 . 1.0 ?
C9 H9A . 0.99 ?
C9 H9B . 0.99 ?
C10 H10A . 0.99 ?
C10 H10B . 0.99 ?
C11 C12 . 1.300(11) ?
C11 N1 . 1.374(8) ?
C11 H11 . 0.95 ?
C12 C13 . 1.558(10) ?
C12 H12 . 0.95 ?
C13 Si2 . 1.798(13) ?
C13 Si1 . 1.852(7) ?
C13 Si2A . 1.878(12) ?
C14 Si1 . 1.883(8) ?
C14 H14A . 0.98 ?
C14 H14B . 0.98 ?
C14 H14C . 0.98 ?
C15 Si1 . 1.895(9) ?
C15 H15A . 0.98 ?
C15 H15B . 0.98 ?
C15 H15C . 0.98 ?
C16 Si1 . 1.889(10) ?
C16 H16A . 0.98 ?
C16 H16B . 0.98 ?
C16 H16C . 0.98 ?
Si2 C19 . 1.870(14) ?
Si2 C18 . 1.876(13) ?
Si2 C17 . 1.896(15) ?
C17 H17A . 0.98 ?
C17 H17B . 0.98 ?
C17 H17C . 0.98 ?
C18 H18A . 0.98 ?
C18 H18B . 0.98 ?
C18 H18C . 0.98 ?
C19 H19A . 0.98 ?
C19 H19B . 0.98 ?
C19 H19C . 0.98 ?
Si2A C18A . 1.875(11) ?
Si2A C19A . 1.882(13) ?
Si2A C17A . 1.894(14) ?
C17A H17D . 0.98 ?
C17A H17E . 0.98 ?
C17A H17F . 0.98 ?
C18A H18D . 0.98 ?
C18A H18E . 0.98 ?
C18A H18F . 0.98 ?
C19A H19D . 0.98 ?
C19A H19E . 0.98 ?
C19A H19F . 0.98 ?
N2 H2N1 . 0.8978 ?
N2 H2N2 . 0.9001 ?
Al2 N4 . 1.759(6) ?
Al2 N3 . 1.874(6) ?
Al2 C32 . 2.034(7) ?
Al2 H2 . 1.5219 ?
C20 N3 . 1.456(9) ?
C20 C21 . 1.524(8) ?
C20 C25 . 1.531(8) ?
C20 C29 . 1.541(8) ?
C21 C22 . 1.538(8) ?
C21 H21A . 0.99 ?
C21 H21B . 0.99 ?
C22 C28 . 1.521(9) ?
C22 C23 . 1.528(9) ?
C22 H22 . 1.0 ?
C23 C24 . 1.525(9) ?
C23 H23A . 0.99 ?
C23 H23B . 0.99 ?
C24 C26 . 1.521(8) ?
C24 C25 . 1.537(8) ?
C24 H24 . 1.0 ?
C25 H25A . 0.99 ?
C25 H25B . 0.99 ?
C26 C27 . 1.529(8) ?
C26 H26A . 0.99 ?
C26 H26B . 0.99 ?
C27 C28 . 1.523(8) ?
C27 C29 . 1.527(8) ?
C27 H27 . 1.0 ?
C28 H28A . 0.99 ?
C28 H28B . 0.99 ?
C29 H29A . 0.99 ?
C29 H29B . 0.99 ?
C30 C31 . 1.366(11) ?
C30 N3 . 1.382(9) ?
C30 H30 . 0.95 ?
C31 C32 . 1.529(9) ?
C31 H31 . 0.95 ?
C32 Si3 . 1.851(8) ?
C32 Si4 . 1.874(7) ?
C33 Si3 . 1.888(11) ?
C33 H33A . 0.98 ?
C33 H33B . 0.98 ?
C33 H33C . 0.98 ?
C34 Si3 . 1.890(11) ?
C34 H34A . 0.98 ?
C34 H34B . 0.98 ?
C34 H34C . 0.98 ?
C35 Si3 . 1.865(10) ?
C35 H35A . 0.98 ?
C35 H35B . 0.98 ?
C35 H35C . 0.98 ?
N4 H4C . 0.8757 ?
N4 H4D . 0.8659 ?
Al2A N4A . 1.766(10) ?
Al2A N3A . 1.883(10) ?
Al2A C32A . 2.029(11) ?
Al2A H2C . 1.5048 ?
C20A N3A . 1.455(12) ?
C20A C25A . 1.530(10) ?
C20A C21A . 1.532(10) ?
C20A C29A . 1.534(9) ?
C21A C22A . 1.532(10) ?
C21A H21C . 0.99 ?
C21A H21D . 0.99 ?
C22A C28A . 1.522(10) ?
C22A C23A . 1.525(10) ?
C22A H22A . 1.0 ?
C23A C24A . 1.530(10) ?
C23A H23C . 0.99 ?
C23A H23D . 0.99 ?
C24A C26A . 1.525(10) ?
C24A C25A . 1.532(10) ?
C24A H24A . 1.0 ?
C25A H25C . 0.99 ?
C25A H25D . 0.99 ?
C26A C27A . 1.522(10) ?
C26A H26C . 0.99 ?
C26A H26D . 0.99 ?
C27A C28A . 1.518(10) ?
C27A C29A . 1.535(10) ?
C27A H27A . 1.0 ?
C28A H28C . 0.99 ?
C28A H28D . 0.99 ?
C29A H29C . 0.99 ?
C29A H29D . 0.99 ?
C30A C31A . 1.373(15) ?
C30A N3A . 1.378(13) ?
C30A H30A . 0.95 ?
C31A C32A . 1.537(13) ?
C31A H31A . 0.95 ?
C32A Si3A . 1.860(11) ?
C32A Si4 . 1.866(11) ?
C33A Si3A . 1.883(14) ?
C33A H33D . 0.98 ?
C33A H33E . 0.98 ?
C33A H33F . 0.98 ?
C34A Si3A . 1.891(15) ?
C34A H34D . 0.98 ?
C34A H34E . 0.98 ?
C34A H34F . 0.98 ?
C35A Si3A . 1.867(14) ?
C35A H35D . 0.98 ?
C35A H35E . 0.98 ?
C35A H35F . 0.98 ?
N4A H4N1 . 0.8631 ?
N4A H4N2 . 0.8553 ?
C39 O1 . 1.436(7) ?
C39 C40 . 1.503(8) ?
C39 H39A . 0.99 ?
C39 H39B . 0.99 ?
C40 O2 . 1.427(8) ?
C40 H40A . 0.99 ?
C40 H40B . 0.99 ?
C41 O2 . 1.417(8) ?
C41 C42 . 1.509(7) ?
C41 H41A . 0.99 ?
C41 H41B . 0.99 ?
C42 O3 . 1.427(7) ?
C42 H42A . 0.99 ?
C42 H42B . 0.99 ?
C43 O3 . 1.440(7) ?
C43 C44 . 1.511(7) ?
C43 H43A . 0.99 ?
C43 H43B . 0.99 ?
C44 O4 . 1.413(6) ?
C44 H44A . 0.99 ?
C44 H44B . 0.99 ?
C45 O4 . 1.417(7) ?
C45 C46 . 1.506(7) ?
C45 H45A . 0.99 ?
C45 H45B . 0.99 ?
C46 O1 . 1.429(7) ?
C46 H46A . 0.99 ?
C46 H46B . 0.99 ?
O1 K1 . 2.757(5) ?
O2 K1 . 2.791(5) ?
O3 K1 . 2.779(5) ?
O4 K1 . 2.749(5) ?
C47 O5 . 1.435(10) ?
C47 C48 . 1.503(9) ?
C47 H47A . 0.99 ?
C47 H47B . 0.99 ?
C48 O6 . 1.414(10) ?
C48 H48A . 0.99 ?
C48 H48B . 0.99 ?
C49 O6 . 1.432(10) ?
C49 C50 . 1.508(9) ?
C49 H49A . 0.99 ?
C49 H49B . 0.99 ?
C50 O7 . 1.430(10) ?
C50 H50A . 0.99 ?
C50 H50B . 0.99 ?
C51 O7 . 1.424(10) ?
C51 C52 . 1.508(9) ?
C51 H51A . 0.99 ?
C51 H51B . 0.99 ?
C52 O8 . 1.403(9) ?
C52 H52A . 0.99 ?
C52 H52B . 0.99 ?
C53 O8 . 1.413(10) ?
C53 C54 . 1.510(9) ?
C53 H53A . 0.99 ?
C53 H53B . 0.99 ?
C54 O5 . 1.431(10) ?
C54 H54A . 0.99 ?
C54 H54B . 0.99 ?
O5 K1 . 2.832(11) ?
O6 K1 . 2.796(12) ?
O7 K1 . 2.730(11) ?
O8 K1 . 2.763(10) ?
C47A O5A . 1.423(11) ?
C47A C48A . 1.510(10) ?
C47A H47C . 0.99 ?
C47A H47D . 0.99 ?
C48A O6A . 1.427(11) ?
C48A H48C . 0.99 ?
C48A H48D . 0.99 ?
C49A O6A . 1.419(11) ?
C49A C50A . 1.509(10) ?
C49A H49C . 0.99 ?
C49A H49D . 0.99 ?
C50A O7A . 1.432(11) ?
C50A H50C . 0.99 ?
C50A H50D . 0.99 ?
C51A O7A . 1.417(11) ?
C51A C52A . 1.510(10) ?
C51A H51C . 0.99 ?
C51A H51D . 0.99 ?
C52A O8A . 1.419(11) ?
C52A H52C . 0.99 ?
C52A H52D . 0.99 ?
C53A O8A . 1.404(11) ?
C53A C54A . 1.511(10) ?
C53A H53C . 0.99 ?
C53A H53D . 0.99 ?
C54A O5A . 1.439(11) ?
C54A H54C . 0.99 ?
C54A H54D . 0.99 ?
O5A K1 . 2.741(16) ?
O6A K1 . 2.821(17) ?
O7A K1 . 2.786(17) ?
O8A K1 . 2.748(16) ?
C55 O9 . 1.407(10) ?
C55 C56 . 1.509(9) ?
C55 H55A . 0.99 ?
C55 H55B . 0.99 ?
C56 O10 . 1.434(9) ?
C56 H56A . 0.99 ?
C56 H56B . 0.99 ?
C57 O10 . 1.407(10) ?
C57 C58 . 1.502(9) ?
C57 K2 . 3.529(11) ?
C57 H57A . 0.99 ?
C57 H57B . 0.99 ?
C58 O11 . 1.417(9) ?
C58 H58A . 0.99 ?
C58 H58B . 0.99 ?
C59 O11 . 1.413(9) ?
C59 C60 . 1.509(9) ?
C59 K2 . 3.442(10) ?
C59 H59A . 0.99 ?
C59 H59B . 0.99 ?
C60 O12 . 1.428(9) ?
C60 H60A . 0.99 ?
C60 H60B . 0.99 ?
C61 O12 . 1.401(9) ?
C61 C62 . 1.514(9) ?
C61 H61A . 0.99 ?
C61 H61B . 0.99 ?
C62 O9 . 1.431(9) ?
C62 H62A . 0.99 ?
C62 H62B . 0.99 ?
O9 K2 . 2.770(8) ?
O10 K2 . 2.797(6) ?
O11 K2 . 2.717(7) ?
O12 K2 . 2.771(7) ?
C55A O9A . 1.422(12) ?
C55A C56A . 1.510(11) ?
C55A H55C . 0.99 ?
C55A H55D . 0.99 ?
C56A O10A . 1.416(12) ?
C56A H56C . 0.99 ?
C56A H56D . 0.99 ?
C57A O10A . 1.417(12) ?
C57A C58A . 1.507(11) ?
C57A H57C . 0.99 ?
C57A H57D . 0.99 ?
C58A O11A . 1.418(12) ?
C58A H58C . 0.99 ?
C58A H58D . 0.99 ?
C59A O11A . 1.422(12) ?
C59A C60A . 1.499(10) ?
C59A H59C . 0.99 ?
C59A H59D . 0.99 ?
C60A O12A . 1.419(12) ?
C60A H60C . 0.99 ?
C60A H60D . 0.99 ?
C61A O12A . 1.422(12) ?
C61A C62A . 1.511(10) ?
C61A H61C . 0.99 ?
C61A H61D . 0.99 ?
C62A O9A . 1.427(12) ?
C62A H62C . 0.99 ?
C62A H62D . 0.99 ?
O9A K2 . 2.811(18) ?
O10A K2 . 2.801(16) ?
O11A K2 . 2.759(15) ?
O12A K2 . 2.826(18) ?
C63 O13 . 1.420(10) ?
C63 C64 . 1.500(10) ?
C63 H63A . 0.99 ?
C63 H63B . 0.99 ?
C64 O14 . 1.427(10) ?
C64 H64A . 0.99 ?
C64 H64B . 0.99 ?
C65 O14 . 1.406(10) ?
C65 C66 . 1.511(9) ?
C65 H65A . 0.99 ?
C65 H65B . 0.99 ?
C66 O15 . 1.427(9) ?
C66 H66A . 0.99 ?
C66 H66B . 0.99 ?
C67 O15 . 1.430(10) ?
C67 C68 . 1.512(9) ?
C67 H67A . 0.99 ?
C67 H67B . 0.99 ?
C68 O16 . 1.414(9) ?
C68 H68A . 0.99 ?
C68 H68B . 0.99 ?
C69 O16 . 1.411(10) ?
C69 C70 . 1.505(9) ?
C69 H69A . 0.99 ?
C69 H69B . 0.99 ?
C70 O13 . 1.432(10) ?
C70 H70A . 0.99 ?
C70 H70B . 0.99 ?
O13 K2 . 2.782(9) ?
O14 K2 . 2.743(8) ?
O15 K2 . 2.783(8) ?
O16 K2 . 2.790(8) ?
C63A O13A . 1.424(11) ?
C63A C64A . 1.510(10) ?
C63A H63C . 0.99 ?
C63A H63D . 0.99 ?
C64A O14A . 1.416(12) ?
C64A H64C . 0.99 ?
C64A H64D . 0.99 ?
C65A O14A . 1.418(11) ?
C65A C66A . 1.512(10) ?
C65A H65C . 0.99 ?
C65A H65D . 0.99 ?
C66A O15A . 1.415(11) ?
C66A H66C . 0.99 ?
C66A H66D . 0.99 ?
C67A O15A . 1.423(10) ?
C67A C68A . 1.508(10) ?
C67A H67C . 0.99 ?
C67A H67D . 0.99 ?
C68A O16A . 1.417(11) ?
C68A H68C . 0.99 ?
C68A H68D . 0.99 ?
C69A O16A . 1.411(11) ?
C69A C70A . 1.509(10) ?
C69A H69C . 0.99 ?
C69A H69D . 0.99 ?
C70A O13A . 1.418(11) ?
C70A H70C . 0.99 ?
C70A H70D . 0.99 ?
O13A K2 . 2.809(11) ?
O14A K2 . 2.825(11) ?
O15A K2 . 2.718(11) ?
O16A K2 . 2.662(12) ?
C36 Si4 . 1.870(8) ?
C36 H36A . 0.98 ?
C36 H36B . 0.98 ?
C36 H36C . 0.98 ?
C37 Si4 . 1.877(7) ?
C37 H37A . 0.98 ?
C37 H37B . 0.98 ?
C37 H37C . 0.98 ?
C38 Si4 . 1.892(8) ?
C38 H38A . 0.98 ?
C38 H38B . 0.98 ?
C38 H38C . 0.98 ?
